data_7202495
loop_
_publ_author_name
'Andr\'es E. Goeta'
'Judith A. K. Howard'
'Andrew K. Hughes'
'Dermot O'Hare'
'Royston C. B. Copley'

_publ_section_title
;
 Structural?magnetic correlations on the first dinuclear spin crossover
 d4 system
;
_journal_issue 5
_journal_name_full 'Journal of Materials Chemistry'
_journal_page_first 485
_journal_paper_doi 10.1039/b612121g
_journal_volume 17
_journal_year 2007
_chemical_formula_sum 'C20 H30 Cr2 F6 P5 Sb'
_chemical_formula_weight 765.04
_chemical_name_systematic
;
\m~2~-\h^5^,\h^5^-cyclopentaphosphole)-bis
((\h^5^-pentamethyl-cyclopentadienyl)-chromium)
hexafluoroantimonate
;
_space_group_IT_number 15
_symmetry_cell_setting monoclinic
_symmetry_space_group_name_Hall '-I 2ya'
_symmetry_space_group_name_H-M 'I 1 2/a 1'
_atom_sites_solution_hydrogens geom
_atom_sites_solution_primary direct
_atom_sites_solution_secondary difmap
_audit_creation_method SHELXL-97
_cell_angle_alpha 90.00
_cell_angle_beta 101.3100(10)
_cell_angle_gamma 90.00
_cell_formula_units_Z 16
_cell_length_a 23.0402(8)
_cell_length_b 21.3055(7)
_cell_length_c 23.0110(8)
_cell_measurement_reflns_used 9826
_cell_measurement_temperature 110(2)
_cell_measurement_theta_max 30.46
_cell_measurement_theta_min 2.62
_cell_volume 11076.4(7)
_computing_cell_refinement 'SMART V5.625 (Bruker, 2003)'
_computing_data_collection 'SMART V5.625 (Bruker, 2003)'
_computing_data_reduction 'SAINT V6.28A (Bruker, 2003)'
_computing_molecular_graphics 'SHELXTL V6.12(Bruker, 2001)'
_computing_structure_refinement 'SHELXL-97 (Sheldrick, 1997)'
_computing_structure_solution 'SHELXS-97 (Sheldrick, 1990)'
_diffrn_ambient_temperature 110(2)
_diffrn_measured_fraction_theta_full 0.925
_diffrn_measured_fraction_theta_max 0.925
_diffrn_measurement_device_type 'Bruker APEX CCD Diffractometer'
_diffrn_measurement_method '\w scans'
_diffrn_radiation_monochromator graphite
_diffrn_radiation_source 'Bede Microsource X-ray Generator'
_diffrn_radiation_type MoK\a
_diffrn_radiation_wavelength 0.71073
_diffrn_reflns_av_R_equivalents 0.0315
_diffrn_reflns_av_sigmaI/netI 0.0402
_diffrn_reflns_limit_h_max 32
_diffrn_reflns_limit_h_min -32
_diffrn_reflns_limit_k_max 29
_diffrn_reflns_limit_k_min -30
_diffrn_reflns_limit_l_max 31
_diffrn_reflns_limit_l_min -20
_diffrn_reflns_number 41426
_diffrn_reflns_theta_full 30.47
_diffrn_reflns_theta_max 30.47
_diffrn_reflns_theta_min 1.14
_diffrn_standards_decay_% 0
_diffrn_standards_number 0
_exptl_absorpt_coefficient_mu 2.078
_exptl_absorpt_correction_T_max 0.609
_exptl_absorpt_correction_T_min 0.389
_exptl_absorpt_correction_type integration
_exptl_absorpt_process_details 'XPREP in SHELXTL'
_exptl_crystal_colour 'dark green'
_exptl_crystal_density_diffrn 1.835
_exptl_crystal_density_method 'not measured'
_exptl_crystal_description 'irregular block'
_exptl_crystal_F_000 6048
_exptl_crystal_size_max 0.60
_exptl_crystal_size_mid 0.52
_exptl_crystal_size_min 0.40
_refine_diff_density_max 1.476
_refine_diff_density_min -0.537
_refine_diff_density_rms 0.115
_refine_ls_extinction_method none
_refine_ls_goodness_of_fit_ref 1.044
_refine_ls_hydrogen_treatment constr
_refine_ls_matrix_type full
_refine_ls_number_parameters 614
_refine_ls_number_reflns 15598
_refine_ls_number_restraints 0
_refine_ls_restrained_S_all 1.044
_refine_ls_R_factor_all 0.0324
_refine_ls_R_factor_gt 0.0290
_refine_ls_shift/su_max 0.001
_refine_ls_shift/su_mean 0.000
_refine_ls_structure_factor_coef Fsqd
_refine_ls_weighting_details 'calc w=1/[\s^2^(Fo^2^)+(0.0396P)^2^+12.1951P] where P=(Fo^2^+2Fc^2^)/3'
_refine_ls_weighting_scheme calc
_refine_ls_wR_factor_gt 0.0751
_refine_ls_wR_factor_ref 0.0810
_reflns_number_gt 14579
_reflns_number_total 15598
_reflns_threshold_expression >2sigma(I)
_cod_data_source_file b612121g.txt
_cod_data_source_block 110k
_cod_original_cell_volume 11076.3(7)
_cod_original_sg_symbol_H-M I2/a
_cod_database_code 7202495

loop_
_symmetry_equiv_pos_as_xyz
'x, y, z'
'-x+1/2, y, -z'
'x+1/2, y+1/2, z+1/2'
'-x+1, y+1/2, -z+1/2'
'-x, -y, -z'
'x-1/2, -y, z'
'-x+1/2, -y+1/2, -z+1/2'
'x, -y+1/2, z+1/2'

loop_
_atom_site_label
_atom_site_type_symbol
_atom_site_fract_x
_atom_site_fract_y
_atom_site_fract_z
_atom_site_U_iso_or_equiv
_atom_site_adp_type
_atom_site_occupancy
_atom_site_symmetry_multiplicity
_atom_site_calc_flag
_atom_site_refinement_flags
_atom_site_disorder_assembly
_atom_site_disorder_group
Sb1 Sb 0.138492(10) 0.870055(10) 0.384051(10) 0.02367(5) Uani 1 1 d . . .
F1 F 0.09711(11) 0.80977(11) 0.33255(12) 0.0483(6) Uani 1 1 d . . .
F2 F 0.09080(13) 0.93239(11) 0.34182(11) 0.0506(7) Uani 1 1 d . . .
F3 F 0.08403(11) 0.86224(12) 0.43448(12) 0.0433(5) Uani 1 1 d . . .
F4 F 0.18430(9) 0.80682(9) 0.42719(11) 0.0348(5) Uani 1 1 d . . .
F5 F 0.19396(12) 0.87754(11) 0.33470(11) 0.0425(6) Uani 1 1 d . . .
F6 F 0.17992(12) 0.93113(10) 0.43391(10) 0.0399(5) Uani 1 1 d . . .
Sb2 Sb 0.137117(10) 0.126702(10) 0.117247(10) 0.02177(4) Uani 1 1 d . . .
F7 F 0.12511(17) 0.05275(13) 0.15480(15) 0.0787(11) Uani 1 1 d . . .
F8 F 0.07522(11) 0.16466(15) 0.14521(13) 0.0579(7) Uani 1 1 d . . .
F9 F 0.08458(11) 0.10002(13) 0.04916(11) 0.0478(6) Uani 1 1 d . . .
F10 F 0.20088(12) 0.09206(14) 0.08853(13) 0.0586(8) Uani 1 1 d . . .
F11 F 0.18966(11) 0.15299(13) 0.18501(11) 0.0485(6) Uani 1 1 d . . .
F12 F 0.14943(12) 0.20151(12) 0.07964(12) 0.0520(7) Uani 1 1 d . . .
C1 C -0.11533(14) 0.31185(14) 0.44728(14) 0.0211(6) Uani 1 1 d . . .
C2 C -0.14379(13) 0.26958(13) 0.40218(14) 0.0204(5) Uani 1 1 d . . .
C3 C -0.14287(12) 0.29713(14) 0.34607(14) 0.0196(5) Uani 1 1 d . . .
C4 C -0.11349(13) 0.35669(13) 0.35572(13) 0.0195(5) Uani 1 1 d . . .
C5 C -0.09680(13) 0.36577(14) 0.41815(13) 0.0189(5) Uani 1 1 d . . .
C6 C -0.10910(17) 0.30394(17) 0.51196(14) 0.0299(7) Uani 1 1 d . . .
H6A H -0.1419 0.3252 0.5253 0.045 Uiso 1 1 calc R . .
H6B H -0.0715 0.3222 0.5321 0.045 Uiso 1 1 calc R . .
H6C H -0.1098 0.2591 0.5215 0.045 Uiso 1 1 calc R . .
C7 C -0.17256(14) 0.20887(14) 0.41311(17) 0.0277(7) Uani 1 1 d . . .
H7A H -0.2144 0.2163 0.4140 0.042 Uiso 1 1 calc R . .
H7B H -0.1526 0.1914 0.4512 0.042 Uiso 1 1 calc R . .
H7C H -0.1695 0.1792 0.3813 0.042 Uiso 1 1 calc R . .
C8 C -0.16972(14) 0.27082(15) 0.28637(14) 0.0258(6) Uani 1 1 d . . .
H8A H -0.2059 0.2941 0.2698 0.039 Uiso 1 1 calc R . .
H8B H -0.1794 0.2265 0.2905 0.039 Uiso 1 1 calc R . .
H8C H -0.1414 0.2747 0.2599 0.039 Uiso 1 1 calc R . .
C9 C -0.10514(15) 0.40280(15) 0.30883(15) 0.0250(6) Uani 1 1 d . . .
H9A H -0.1420 0.4262 0.2955 0.038 Uiso 1 1 calc R . .
H9B H -0.0947 0.3803 0.2752 0.038 Uiso 1 1 calc R . .
H9C H -0.0733 0.4321 0.3251 0.038 Uiso 1 1 calc R . .
C10 C -0.06894(15) 0.42332(15) 0.44928(15) 0.0257(6) Uani 1 1 d . . .
H10A H -0.0984 0.4461 0.4666 0.039 Uiso 1 1 calc R . .
H10B H -0.0544 0.4505 0.4208 0.039 Uiso 1 1 calc R . .
H10C H -0.0358 0.4110 0.4808 0.039 Uiso 1 1 calc R . .
Cr1 Cr -0.05122(2) 0.28135(2) 0.39275(2) 0.01607(9) Uani 1 1 d . . .
P1 P 0.03297(5) 0.26747(7) 0.47154(5) 0.0527(4) Uani 1 1 d . . .
P2 P -0.01526(5) 0.18257(5) 0.43531(7) 0.0496(3) Uani 1 1 d . . .
P3 P -0.03305(4) 0.18951(5) 0.33885(6) 0.0474(3) Uani 1 1 d . . .
P4 P 0.00302(5) 0.27886(7) 0.31392(5) 0.0474(3) Uani 1 1 d . . .
P5 P 0.04401(4) 0.32693(4) 0.39622(7) 0.0488(3) Uani 1 1 d . . .
Cr2 Cr 0.06435(2) 0.21739(2) 0.38960(2) 0.01590(9) Uani 1 1 d . . .
C11 C 0.14747(13) 0.17735(13) 0.44092(13) 0.0177(5) Uani 1 1 d . . .
C12 C 0.11735(13) 0.12989(13) 0.40275(14) 0.0194(5) Uani 1 1 d . . .
C13 C 0.11282(13) 0.15042(14) 0.34302(13) 0.0204(5) Uani 1 1 d . . .
C14 C 0.14037(13) 0.21052(14) 0.34399(14) 0.0204(5) Uani 1 1 d . . .
C15 C 0.16168(13) 0.22760(13) 0.40479(13) 0.0187(5) Uani 1 1 d . . .
C16 C 0.16411(15) 0.17253(15) 0.50651(14) 0.0256(6) Uani 1 1 d . . .
H16A H 0.2011 0.1489 0.5174 0.038 Uiso 1 1 calc R . .
H16B H 0.1327 0.1508 0.5217 0.038 Uiso 1 1 calc R . .
H16C H 0.1695 0.2147 0.5237 0.038 Uiso 1 1 calc R . .
C17 C 0.09664(15) 0.06801(14) 0.42201(17) 0.0293(7) Uani 1 1 d . . .
H17A H 0.1295 0.0380 0.4280 0.044 Uiso 1 1 calc R . .
H17B H 0.0643 0.0521 0.3914 0.044 Uiso 1 1 calc R . .
H17C H 0.0826 0.0735 0.4592 0.044 Uiso 1 1 calc R . .
C18 C 0.08825(15) 0.11335(16) 0.28801(16) 0.0303(7) Uani 1 1 d . . .
H18A H 0.1200 0.0886 0.2764 0.045 Uiso 1 1 calc R . .
H18B H 0.0716 0.1422 0.2558 0.045 Uiso 1 1 calc R . .
H18C H 0.0571 0.0851 0.2960 0.045 Uiso 1 1 calc R . .
C19 C 0.14828(14) 0.24786(16) 0.29127(15) 0.0279(7) Uani 1 1 d . . .
H19A H 0.1890 0.2430 0.2852 0.042 Uiso 1 1 calc R . .
H19B H 0.1405 0.2922 0.2979 0.042 Uiso 1 1 calc R . .
H19C H 0.1206 0.2328 0.2561 0.042 Uiso 1 1 calc R . .
C20 C 0.19575(13) 0.28576(14) 0.42595(16) 0.0245(6) Uani 1 1 d . . .
H20A H 0.2375 0.2798 0.4238 0.037 Uiso 1 1 calc R . .
H20B H 0.1925 0.2943 0.4670 0.037 Uiso 1 1 calc R . .
H20C H 0.1796 0.3213 0.4008 0.037 Uiso 1 1 calc R . .
C21 C 0.10715(13) 0.38555(13) 0.13250(13) 0.0178(5) Uani 1 1 d . . .
C22 C 0.17067(13) 0.38243(13) 0.14568(14) 0.0187(6) Uani 1 1 d . . .
C23 C 0.19328(13) 0.43805(14) 0.12439(14) 0.0213(6) Uani 1 1 d . . .
C24 C 0.14463(15) 0.47608(13) 0.09727(13) 0.0217(6) Uani 1 1 d . . .
C25 C 0.09157(13) 0.44377(14) 0.10267(13) 0.0192(5) Uani 1 1 d . . .
C26 C 0.06476(14) 0.33553(15) 0.14260(15) 0.0251(6) Uani 1 1 d . . .
H26A H 0.0672 0.3001 0.1161 0.038 Uiso 1 1 calc R . .
H26B H 0.0244 0.3524 0.1345 0.038 Uiso 1 1 calc R . .
H26C H 0.0748 0.3213 0.1839 0.038 Uiso 1 1 calc R . .
C27 C 0.20726(14) 0.32795(14) 0.17345(15) 0.0257(6) Uani 1 1 d . . .
H27A H 0.2266 0.3080 0.1439 0.038 Uiso 1 1 calc R . .
H27B H 0.1817 0.2974 0.1879 0.038 Uiso 1 1 calc R . .
H27C H 0.2374 0.3429 0.2067 0.038 Uiso 1 1 calc R . .
C28 C 0.25764(15) 0.45143(18) 0.12585(18) 0.0332(8) Uani 1 1 d . . .
H28A H 0.2684 0.4364 0.0891 0.050 Uiso 1 1 calc R . .
H28B H 0.2818 0.4298 0.1597 0.050 Uiso 1 1 calc R . .
H28C H 0.2647 0.4967 0.1297 0.050 Uiso 1 1 calc R . .
C29 C 0.14919(18) 0.53745(15) 0.06638(15) 0.0300(7) Uani 1 1 d . . .
H29A H 0.1516 0.5296 0.0250 0.045 Uiso 1 1 calc R . .
H29B H 0.1848 0.5598 0.0862 0.045 Uiso 1 1 calc R . .
H29C H 0.1142 0.5630 0.0679 0.045 Uiso 1 1 calc R . .
C30 C 0.02925(14) 0.46500(16) 0.07753(14) 0.0271(7) Uani 1 1 d . . .
H30A H 0.0162 0.4469 0.0380 0.041 Uiso 1 1 calc R . .
H30B H 0.0282 0.5109 0.0748 0.041 Uiso 1 1 calc R . .
H30C H 0.0028 0.4510 0.1035 0.041 Uiso 1 1 calc R . .
Cr3 Cr 0.14253(2) 0.46394(2) 0.19216(2) 0.01596(9) Uani 1 1 d . . .
P6 P 0.08560(4) 0.44372(4) 0.26871(4) 0.02791(17) Uani 1 1 d . . .
P7 P 0.18102(4) 0.42968(4) 0.29445(4) 0.02821(17) Uani 1 1 d . . .
P8 P 0.22515(4) 0.50938(5) 0.26221(4) 0.02913(18) Uani 1 1 d . . .
P9 P 0.15681(4) 0.57444(4) 0.21908(4) 0.02740(17) Uani 1 1 d . . .
P10 P 0.07012(4) 0.53330(4) 0.22231(4) 0.02722(18) Uani 1 1 d . . .
Cr4 Cr 0.14410(2) 0.53331(2) 0.31384(2) 0.01539(8) Uani 1 1 d . . .
C31 C 0.09565(12) 0.55113(14) 0.38528(13) 0.0194(5) Uani 1 1 d . . .
C32 C 0.15188(13) 0.52371(13) 0.41036(12) 0.0190(5) Uani 1 1 d . . .
C33 C 0.19656(13) 0.56576(13) 0.39923(13) 0.0180(5) Uani 1 1 d . . .
C34 C 0.16841(14) 0.61862(12) 0.36763(14) 0.0190(5) Uani 1 1 d . . .
C35 C 0.10582(13) 0.60993(13) 0.35926(13) 0.0194(5) Uani 1 1 d . . .
C36 C 0.03625(15) 0.52404(17) 0.38823(15) 0.0294(7) Uani 1 1 d . . .
H36A H 0.0202 0.5453 0.4194 0.044 Uiso 1 1 calc R . .
H36B H 0.0404 0.4791 0.3972 0.044 Uiso 1 1 calc R . .
H36C H 0.0093 0.5300 0.3500 0.044 Uiso 1 1 calc R . .
C37 C 0.16205(15) 0.46307(14) 0.44403(14) 0.0249(6) Uani 1 1 d . . .
H37A H 0.1651 0.4713 0.4864 0.037 Uiso 1 1 calc R . .
H37B H 0.1988 0.4438 0.4375 0.037 Uiso 1 1 calc R . .
H37C H 0.1289 0.4345 0.4302 0.037 Uiso 1 1 calc R . .
C38 C 0.26247(13) 0.55845(16) 0.41901(15) 0.0256(6) Uani 1 1 d . . .
H38A H 0.2748 0.5762 0.4588 0.038 Uiso 1 1 calc R . .
H38B H 0.2827 0.5806 0.3913 0.038 Uiso 1 1 calc R . .
H38C H 0.2728 0.5138 0.4198 0.038 Uiso 1 1 calc R . .
C39 C 0.19934(16) 0.67549(14) 0.35058(15) 0.0278(6) Uani 1 1 d . . .
H39A H 0.2072 0.7048 0.3840 0.042 Uiso 1 1 calc R . .
H39B H 0.1742 0.6960 0.3166 0.042 Uiso 1 1 calc R . .
H39C H 0.2368 0.6630 0.3400 0.042 Uiso 1 1 calc R . .
C40 C 0.05963(15) 0.65604(16) 0.33098(15) 0.0292(7) Uani 1 1 d . . .
H40A H 0.0503 0.6845 0.3613 0.044 Uiso 1 1 calc R . .
H40B H 0.0238 0.6334 0.3123 0.044 Uiso 1 1 calc R . .
H40C H 0.0747 0.6803 0.3009 0.044 Uiso 1 1 calc R . .

loop_
_atom_site_aniso_label
_atom_site_aniso_U_11
_atom_site_aniso_U_22
_atom_site_aniso_U_33
_atom_site_aniso_U_23
_atom_site_aniso_U_13
_atom_site_aniso_U_12
Sb1 0.02682(11) 0.01985(8) 0.02567(11) -0.00239(8) 0.00838(7) 0.00239(8)
F1 0.0436(14) 0.0425(13) 0.0548(16) -0.0183(11) 0.0000(11) -0.0062(11)
F2 0.0754(19) 0.0371(11) 0.0368(13) 0.0054(10) 0.0047(12) 0.0239(12)
F3 0.0331(12) 0.0546(13) 0.0484(14) 0.0082(12) 0.0233(10) 0.0106(11)
F4 0.0286(10) 0.0298(10) 0.0478(13) 0.0084(9) 0.0120(9) 0.0101(8)
F5 0.0476(14) 0.0533(15) 0.0325(12) -0.0042(10) 0.0223(11) -0.0065(11)
F6 0.0593(15) 0.0297(10) 0.0314(11) -0.0092(9) 0.0108(10) -0.0098(10)
Sb2 0.02400(11) 0.01925(8) 0.02269(11) -0.00005(7) 0.00610(6) 0.00097(7)
F7 0.125(3) 0.0374(14) 0.066(2) 0.0257(14) 0.0013(19) -0.0210(17)
F8 0.0375(13) 0.083(2) 0.0592(17) -0.0132(15) 0.0238(12) 0.0094(13)
F9 0.0422(14) 0.0552(14) 0.0409(13) -0.0115(11) -0.0042(10) -0.0084(11)
F10 0.0437(14) 0.0744(19) 0.0573(17) -0.0294(14) 0.0091(12) 0.0220(13)
F11 0.0417(13) 0.0615(16) 0.0367(13) -0.0206(11) -0.0059(10) 0.0066(11)
F12 0.0538(15) 0.0414(13) 0.0584(16) 0.0232(12) 0.0050(12) -0.0116(11)
C1 0.0229(14) 0.0195(12) 0.0224(14) -0.0053(11) 0.0082(11) -0.0037(11)
C2 0.0157(12) 0.0196(12) 0.0267(15) -0.0043(11) 0.0062(10) -0.0026(10)
C3 0.0124(12) 0.0220(13) 0.0239(14) -0.0042(11) 0.0019(10) -0.0020(10)
C4 0.0170(13) 0.0189(12) 0.0230(14) -0.0003(11) 0.0049(10) 0.0009(10)
C5 0.0185(13) 0.0180(12) 0.0211(13) -0.0034(11) 0.0061(10) -0.0002(10)
C6 0.0389(18) 0.0327(16) 0.0204(15) -0.0013(12) 0.0117(13) -0.0020(14)
C7 0.0205(14) 0.0218(13) 0.0430(19) -0.0022(13) 0.0117(13) -0.0057(11)
C8 0.0205(13) 0.0306(15) 0.0245(15) -0.0089(12) 0.0001(11) -0.0015(12)
C9 0.0276(15) 0.0224(14) 0.0261(15) 0.0050(12) 0.0077(12) 0.0011(12)
C10 0.0273(15) 0.0237(14) 0.0265(15) -0.0077(12) 0.0063(12) -0.0064(12)
Cr1 0.0161(2) 0.01577(19) 0.0166(2) -0.00198(16) 0.00388(16) -0.00359(16)
P1 0.0324(5) 0.0936(9) 0.0270(5) -0.0244(5) -0.0069(4) 0.0333(6)
P2 0.0339(5) 0.0398(5) 0.0859(9) 0.0350(6) 0.0381(6) 0.0184(4)
P3 0.0169(4) 0.0485(6) 0.0724(8) -0.0417(6) -0.0023(4) 0.0037(4)
P4 0.0343(5) 0.0781(8) 0.0352(5) 0.0267(5) 0.0204(4) 0.0328(5)
P5 0.0176(4) 0.0196(4) 0.1115(11) -0.0107(5) 0.0182(5) -0.0028(3)
Cr2 0.0155(2) 0.01525(19) 0.0172(2) -0.00079(16) 0.00382(15) -0.00245(16)
C11 0.0171(12) 0.0170(12) 0.0196(13) 0.0042(10) 0.0048(10) 0.0019(10)
C12 0.0167(12) 0.0153(11) 0.0277(15) -0.0017(11) 0.0084(11) 0.0007(10)
C13 0.0182(12) 0.0218(12) 0.0217(13) -0.0013(10) 0.0053(10) 0.0017(10)
C14 0.0159(12) 0.0230(13) 0.0234(14) -0.0001(11) 0.0062(10) 0.0021(10)
C15 0.0169(12) 0.0181(11) 0.0210(13) 0.0029(10) 0.0034(10) 0.0008(10)
C16 0.0278(15) 0.0297(15) 0.0190(13) 0.0035(11) 0.0038(11) 0.0090(12)
C17 0.0288(16) 0.0166(12) 0.047(2) 0.0019(13) 0.0189(14) -0.0017(12)
C18 0.0228(15) 0.0348(17) 0.0327(17) -0.0141(14) 0.0040(13) -0.0004(12)
C19 0.0273(15) 0.0350(16) 0.0239(15) 0.0112(13) 0.0109(12) 0.0081(13)
C20 0.0172(13) 0.0184(13) 0.0369(17) 0.0020(11) 0.0026(11) -0.0025(10)
C21 0.0158(12) 0.0177(11) 0.0198(13) -0.0015(10) 0.0030(10) -0.0016(10)
C22 0.0182(13) 0.0187(13) 0.0191(13) -0.0011(10) 0.0035(10) 0.0036(10)
C23 0.0177(13) 0.0219(13) 0.0259(14) -0.0027(11) 0.0080(11) 0.0005(11)
C24 0.0300(15) 0.0205(12) 0.0161(13) 0.0011(10) 0.0087(11) 0.0011(11)
C25 0.0201(13) 0.0189(12) 0.0187(13) 0.0001(10) 0.0040(10) 0.0033(10)
C26 0.0261(15) 0.0233(14) 0.0267(15) -0.0002(12) 0.0068(12) -0.0072(12)
C27 0.0260(15) 0.0225(13) 0.0275(15) 0.0012(12) 0.0027(12) 0.0103(12)
C28 0.0219(15) 0.0378(18) 0.045(2) -0.0084(16) 0.0201(14) -0.0030(13)
C29 0.049(2) 0.0200(14) 0.0244(15) 0.0042(11) 0.0154(14) -0.0012(13)
C30 0.0243(15) 0.0338(16) 0.0213(14) 0.0056(12) 0.0000(11) 0.0101(12)
Cr3 0.0144(2) 0.01539(19) 0.0187(2) 0.00181(16) 0.00477(16) 0.00153(15)
P6 0.0313(4) 0.0290(4) 0.0273(4) -0.0088(3) 0.0151(3) -0.0137(3)
P7 0.0415(5) 0.0213(3) 0.0207(4) 0.0016(3) 0.0032(3) 0.0108(3)
P8 0.0173(3) 0.0412(5) 0.0297(4) -0.0109(4) 0.0067(3) -0.0039(3)
P9 0.0458(5) 0.0173(3) 0.0214(4) 0.0003(3) 0.0122(3) -0.0053(3)
P10 0.0215(4) 0.0346(4) 0.0234(4) -0.0072(3) -0.0011(3) 0.0121(3)
Cr4 0.0147(2) 0.01519(19) 0.0164(2) 0.00067(15) 0.00341(15) -0.00045(15)
C31 0.0152(12) 0.0246(13) 0.0199(13) -0.0043(11) 0.0067(10) -0.0059(10)
C32 0.0239(14) 0.0184(11) 0.0147(12) 0.0007(10) 0.0041(10) -0.0041(10)
C33 0.0167(12) 0.0181(12) 0.0189(13) -0.0008(10) 0.0031(10) -0.0014(10)
C34 0.0238(14) 0.0157(12) 0.0186(13) -0.0013(9) 0.0066(10) -0.0035(10)
C35 0.0207(13) 0.0202(11) 0.0171(13) -0.0032(10) 0.0027(10) 0.0018(10)
C36 0.0242(15) 0.0391(18) 0.0272(16) -0.0083(13) 0.0107(12) -0.0091(13)
C37 0.0355(17) 0.0198(13) 0.0188(13) 0.0047(11) 0.0039(12) -0.0042(12)
C38 0.0174(13) 0.0303(15) 0.0275(15) -0.0011(12) 0.0005(11) -0.0015(11)
C39 0.0379(18) 0.0191(13) 0.0265(15) 0.0008(11) 0.0065(13) -0.0061(12)
C40 0.0284(16) 0.0312(16) 0.0247(15) -0.0035(12) -0.0031(12) 0.0129(13)

loop_
_atom_type_symbol
_atom_type_description
_atom_type_scat_dispersion_real
_atom_type_scat_dispersion_imag
_atom_type_scat_source
C C 0.0033 0.0016 'International Tables Vol C Tables 4.2.6.8 and 6.1.1.4'
H H 0.0000 0.0000 'International Tables Vol C Tables 4.2.6.8 and 6.1.1.4'
F F 0.0171 0.0103 'International Tables Vol C Tables 4.2.6.8 and 6.1.1.4'
P P 0.1023 0.0942 'International Tables Vol C Tables 4.2.6.8 and 6.1.1.4'
Cr Cr 0.3209 0.6236 'International Tables Vol C Tables 4.2.6.8 and 6.1.1.4'
Sb Sb -0.5866 1.5461 'International Tables Vol C Tables 4.2.6.8 and 6.1.1.4'

loop_
_geom_angle_atom_site_label_1
_geom_angle_atom_site_label_2
_geom_angle_atom_site_label_3
_geom_angle
_geom_angle_site_symmetry_1
_geom_angle_site_symmetry_3
_geom_angle_publ_flag
F6 Sb1 F2 90.10(11) . . ?
F6 Sb1 F4 90.49(9) . . ?
F2 Sb1 F4 178.32(12) . . ?
F6 Sb1 F5 89.19(11) . . ?
F2 Sb1 F5 91.46(13) . . ?
F4 Sb1 F5 90.12(11) . . ?
F6 Sb1 F3 90.30(12) . . ?
F2 Sb1 F3 89.34(12) . . ?
F4 Sb1 F3 89.09(10) . . ?
F5 Sb1 F3 179.05(11) . . ?
F6 Sb1 F1 178.75(12) . . ?
F2 Sb1 F1 89.08(11) . . ?
F4 Sb1 F1 90.35(11) . . ?
F5 Sb1 F1 89.88(12) . . ?
F3 Sb1 F1 90.64(12) . . ?
F7 Sb2 F8 90.78(17) . . ?
F7 Sb2 F12 179.75(16) . . ?
F8 Sb2 F12 89.18(14) . . ?
F7 Sb2 F11 89.85(14) . . ?
F8 Sb2 F11 89.78(12) . . ?
F12 Sb2 F11 89.91(12) . . ?
F7 Sb2 F9 90.05(14) . . ?
F8 Sb2 F9 90.45(12) . . ?
F12 Sb2 F9 90.19(12) . . ?
F11 Sb2 F9 179.75(13) . . ?
F7 Sb2 F10 91.65(17) . . ?
F8 Sb2 F10 177.40(14) . . ?
F12 Sb2 F10 88.39(14) . . ?
F11 Sb2 F10 89.30(11) . . ?
F9 Sb2 F10 90.47(12) . . ?
C2 C1 C5 107.5(3) . . ?
C2 C1 C6 126.8(3) . . ?
C5 C1 C6 125.6(3) . . ?
C2 C1 Cr1 70.52(17) . . ?
C5 C1 Cr1 71.22(17) . . ?
C6 C1 Cr1 126.4(2) . . ?
C3 C2 C1 108.2(3) . . ?
C3 C2 C7 126.5(3) . . ?
C1 C2 C7 125.2(3) . . ?
C3 C2 Cr1 71.10(16) . . ?
C1 C2 Cr1 71.63(17) . . ?
C7 C2 Cr1 125.8(2) . . ?
C2 C3 C4 108.4(3) . . ?
C2 C3 C8 126.9(3) . . ?
C4 C3 C8 124.7(3) . . ?
C2 C3 Cr1 71.17(16) . . ?
C4 C3 Cr1 71.40(16) . . ?
C8 C3 Cr1 125.0(2) . . ?
C5 C4 C3 107.6(3) . . ?
C5 C4 C9 126.1(3) . . ?
C3 C4 C9 126.2(3) . . ?
C5 C4 Cr1 71.55(17) . . ?
C3 C4 Cr1 70.62(16) . . ?
C9 C4 Cr1 126.0(2) . . ?
C4 C5 C1 108.4(3) . . ?
C4 C5 C10 126.7(3) . . ?
C1 C5 C10 124.7(3) . . ?
C4 C5 Cr1 70.88(16) . . ?
C1 C5 Cr1 70.96(17) . . ?
C10 C5 Cr1 127.5(2) . . ?
C1 C6 H6A 109.5 . . ?
C1 C6 H6B 109.5 . . ?
H6A C6 H6B 109.5 . . ?
C1 C6 H6C 109.5 . . ?
H6A C6 H6C 109.5 . . ?
H6B C6 H6C 109.5 . . ?
C2 C7 H7A 109.5 . . ?
C2 C7 H7B 109.5 . . ?
H7A C7 H7B 109.5 . . ?
C2 C7 H7C 109.5 . . ?
H7A C7 H7C 109.5 . . ?
H7B C7 H7C 109.5 . . ?
C3 C8 H8A 109.5 . . ?
C3 C8 H8B 109.5 . . ?
H8A C8 H8B 109.5 . . ?
C3 C8 H8C 109.5 . . ?
H8A C8 H8C 109.5 . . ?
H8B C8 H8C 109.5 . . ?
C4 C9 H9A 109.5 . . ?
C4 C9 H9B 109.5 . . ?
H9A C9 H9B 109.5 . . ?
C4 C9 H9C 109.5 . . ?
H9A C9 H9C 109.5 . . ?
H9B C9 H9C 109.5 . . ?
C5 C10 H10A 109.5 . . ?
C5 C10 H10B 109.5 . . ?
H10A C10 H10B 109.5 . . ?
C5 C10 H10C 109.5 . . ?
H10A C10 H10C 109.5 . . ?
H10B C10 H10C 109.5 . . ?
C3 Cr1 C2 37.73(12) . . ?
C3 Cr1 C4 37.99(10) . . ?
C2 Cr1 C4 63.39(11) . . ?
C3 Cr1 C1 63.17(11) . . ?
C2 Cr1 C1 37.85(10) . . ?
C4 Cr1 C1 63.29(11) . . ?
C3 Cr1 C5 62.99(11) . . ?
C2 Cr1 C5 63.14(11) . . ?
C4 Cr1 C5 37.56(11) . . ?
C1 Cr1 C5 37.82(11) . . ?
C3 Cr1 P5 137.95(9) . . ?
C2 Cr1 P5 161.05(8) . . ?
C4 Cr1 P5 103.91(8) . . ?
C1 Cr1 P5 124.93(8) . . ?
C5 Cr1 P5 98.10(8) . . ?
C3 Cr1 P4 103.12(9) . . ?
C2 Cr1 P4 137.02(9) . . ?
C4 Cr1 P4 96.88(8) . . ?
C1 Cr1 P4 160.04(9) . . ?
C5 Cr1 P4 124.16(9) . . ?
P5 Cr1 P4 54.68(5) . . ?
C3 Cr1 P3 96.92(8) . . ?
C2 Cr1 P3 103.25(8) . . ?
C4 Cr1 P3 124.03(8) . . ?
C1 Cr1 P3 137.41(8) . . ?
C5 Cr1 P3 159.72(8) . . ?
P5 Cr1 P3 95.55(4) . . ?
P4 Cr1 P3 54.57(5) . . ?
C3 Cr1 P2 123.72(9) . . ?
C2 Cr1 P2 97.10(8) . . ?
C4 Cr1 P2 160.19(8) . . ?
C1 Cr1 P2 103.97(9) . . ?
C5 Cr1 P2 138.35(9) . . ?
P5 Cr1 P2 95.84(4) . . ?
P4 Cr1 P2 95.73(4) . . ?
P3 Cr1 P2 54.11(5) . . ?
C3 Cr1 P1 160.81(9) . . ?
C2 Cr1 P1 124.55(9) . . ?
C4 Cr1 P1 138.46(8) . . ?
C1 Cr1 P1 97.95(9) . . ?
C5 Cr1 P1 104.79(8) . . ?
P5 Cr1 P1 54.77(5) . . ?
P4 Cr1 P1 96.02(4) . . ?
P3 Cr1 P1 95.33(4) . . ?
P2 Cr1 P1 54.57(5) . . ?
P2 P1 P5 107.62(6) . . ?
P2 P1 Cr2 62.87(4) . . ?
P5 P1 Cr2 62.48(4) . . ?
P2 P1 Cr1 62.71(4) . . ?
P5 P1 Cr1 62.31(4) . . ?
Cr2 P1 Cr1 77.56(3) . . ?
P3 P2 P1 108.05(6) . . ?
P3 P2 Cr1 62.89(4) . . ?
P1 P2 Cr1 62.72(4) . . ?
P3 P2 Cr2 62.68(4) . . ?
P1 P2 Cr2 62.61(4) . . ?
Cr1 P2 Cr2 77.45(3) . . ?
P2 P3 P4 108.61(6) . . ?
P2 P3 Cr2 63.21(4) . . ?
P4 P3 Cr2 62.99(4) . . ?
P2 P3 Cr1 62.99(4) . . ?
P4 P3 Cr1 62.70(4) . . ?
Cr2 P3 Cr1 77.71(3) . . ?
P5 P4 P3 107.43(6) . . ?
P5 P4 Cr1 62.42(4) . . ?
P3 P4 Cr1 62.72(4) . . ?
P5 P4 Cr2 62.44(4) . . ?
P3 P4 Cr2 62.47(4) . . ?
Cr1 P4 Cr2 77.50(3) . . ?
P4 P5 P1 108.29(6) . . ?
P4 P5 Cr1 62.90(4) . . ?
P1 P5 Cr1 62.92(4) . . ?
P4 P5 Cr2 63.03(4) . . ?
P1 P5 Cr2 62.80(4) . . ?
Cr1 P5 Cr2 77.94(3) . . ?
C15 Cr2 C13 63.12(11) . . ?
C15 Cr2 C11 37.76(10) . . ?
C13 Cr2 C11 62.89(11) . . ?
C15 Cr2 C12 63.05(10) . . ?
C13 Cr2 C12 37.57(11) . . ?
C11 Cr2 C12 37.58(11) . . ?
C15 Cr2 C14 37.84(11) . . ?
C13 Cr2 C14 37.59(11) . . ?
C11 Cr2 C14 62.99(11) . . ?
C12 Cr2 C14 62.85(11) . . ?
C15 Cr2 P5 95.69(8) . . ?
C13 Cr2 P5 141.60(9) . . ?
C11 Cr2 P5 120.12(8) . . ?
C12 Cr2 P5 157.19(8) . . ?
C14 Cr2 P5 106.12(8) . . ?
C15 Cr2 P3 157.90(9) . . ?
C13 Cr2 P3 96.76(8) . . ?
C11 Cr2 P3 142.66(8) . . ?
C12 Cr2 P3 107.27(8) . . ?
C14 Cr2 P3 120.35(9) . . ?
P5 Cr2 P3 95.54(4) . . ?
C15 Cr2 P1 106.53(9) . . ?
C13 Cr2 P1 157.80(9) . . ?
C11 Cr2 P1 96.58(8) . . ?
C12 Cr2 P1 120.65(9) . . ?
C14 Cr2 P1 142.17(9) . . ?
P5 Cr2 P1 54.73(5) . . ?
P3 Cr2 P1 95.49(4) . . ?
C15 Cr2 P2 142.97(9) . . ?
C13 Cr2 P2 120.91(8) . . ?
C11 Cr2 P2 107.59(8) . . ?
C12 Cr2 P2 97.35(8) . . ?
C14 Cr2 P2 158.22(8) . . ?
P5 Cr2 P2 95.59(4) . . ?
P3 Cr2 P2 54.11(5) . . ?
P1 Cr2 P2 54.53(5) . . ?
C15 Cr2 P4 119.65(8) . . ?
C13 Cr2 P4 106.33(8) . . ?
C11 Cr2 P4 156.96(8) . . ?
C12 Cr2 P4 141.90(9) . . ?
C14 Cr2 P4 95.73(8) . . ?
P5 Cr2 P4 54.53(5) . . ?
P3 Cr2 P4 54.54(5) . . ?
P1 Cr2 P4 95.86(4) . . ?
P2 Cr2 P4 95.42(4) . . ?
C12 C11 C15 108.1(3) . . ?
C12 C11 C16 125.0(3) . . ?
C15 C11 C16 126.8(3) . . ?
C12 C11 Cr2 71.29(16) . . ?
C15 C11 Cr2 71.01(16) . . ?
C16 C11 Cr2 126.3(2) . . ?
C13 C12 C11 108.1(3) . . ?
C13 C12 C17 126.0(3) . . ?
C11 C12 C17 125.9(3) . . ?
C13 C12 Cr2 71.12(17) . . ?
C11 C12 Cr2 71.13(16) . . ?
C17 C12 Cr2 125.6(2) . . ?
C12 C13 C14 108.2(3) . . ?
C12 C13 C18 126.4(3) . . ?
C14 C13 C18 125.2(3) . . ?
C12 C13 Cr2 71.32(16) . . ?
C14 C13 Cr2 71.29(17) . . ?
C18 C13 Cr2 127.1(2) . . ?
C13 C14 C15 108.0(3) . . ?
C13 C14 C19 126.2(3) . . ?
C15 C14 C19 125.8(3) . . ?
C13 C14 Cr2 71.12(17) . . ?
C15 C14 Cr2 70.90(17) . . ?
C19 C14 Cr2 125.7(2) . . ?
C11 C15 C14 107.6(2) . . ?
C11 C15 C20 126.5(3) . . ?
C14 C15 C20 125.8(3) . . ?
C11 C15 Cr2 71.22(16) . . ?
C14 C15 Cr2 71.25(16) . . ?
C20 C15 Cr2 125.7(2) . . ?
C11 C16 H16A 109.5 . . ?
C11 C16 H16B 109.5 . . ?
H16A C16 H16B 109.5 . . ?
C11 C16 H16C 109.5 . . ?
H16A C16 H16C 109.5 . . ?
H16B C16 H16C 109.5 . . ?
C12 C17 H17A 109.5 . . ?
C12 C17 H17B 109.5 . . ?
H17A C17 H17B 109.5 . . ?
C12 C17 H17C 109.5 . . ?
H17A C17 H17C 109.5 . . ?
H17B C17 H17C 109.5 . . ?
C13 C18 H18A 109.5 . . ?
C13 C18 H18B 109.5 . . ?
H18A C18 H18B 109.5 . . ?
C13 C18 H18C 109.5 . . ?
H18A C18 H18C 109.5 . . ?
H18B C18 H18C 109.5 . . ?
C14 C19 H19A 109.5 . . ?
C14 C19 H19B 109.5 . . ?
H19A C19 H19B 109.5 . . ?
C14 C19 H19C 109.5 . . ?
H19A C19 H19C 109.5 . . ?
H19B C19 H19C 109.5 . . ?
C15 C20 H20A 109.5 . . ?
C15 C20 H20B 109.5 . . ?
H20A C20 H20B 109.5 . . ?
C15 C20 H20C 109.5 . . ?
H20A C20 H20C 109.5 . . ?
H20B C20 H20C 109.5 . . ?
C25 C21 C22 106.9(2) . . ?
C25 C21 C26 125.7(3) . . ?
C22 C21 C26 127.2(3) . . ?
C25 C21 Cr3 70.74(16) . . ?
C22 C21 Cr3 70.60(16) . . ?
C26 C21 Cr3 127.9(2) . . ?
C23 C22 C21 108.4(2) . . ?
C23 C22 C27 125.3(3) . . ?
C21 C22 C27 126.1(3) . . ?
C23 C22 Cr3 70.87(16) . . ?
C21 C22 Cr3 71.43(16) . . ?
C27 C22 Cr3 126.6(2) . . ?
C22 C23 C24 108.4(3) . . ?
C22 C23 C28 125.3(3) . . ?
C24 C23 C28 126.1(3) . . ?
C22 C23 Cr3 71.46(18) . . ?
C24 C23 Cr3 71.66(17) . . ?
C28 C23 Cr3 126.6(2) . . ?
C23 C24 C25 107.5(3) . . ?
C23 C24 C29 125.5(3) . . ?
C25 C24 C29 126.9(3) . . ?
C23 C24 Cr3 70.62(18) . . ?
C25 C24 Cr3 70.90(17) . . ?
C29 C24 Cr3 125.9(2) . . ?
C21 C25 C24 108.7(3) . . ?
C21 C25 C30 125.1(3) . . ?
C24 C25 C30 126.0(3) . . ?
C21 C25 Cr3 71.51(16) . . ?
C24 C25 Cr3 71.29(17) . . ?
C30 C25 Cr3 126.3(2) . . ?
C21 C26 H26A 109.5 . . ?
C21 C26 H26B 109.5 . . ?
H26A C26 H26B 109.5 . . ?
C21 C26 H26C 109.5 . . ?
H26A C26 H26C 109.5 . . ?
H26B C26 H26C 109.5 . . ?
C22 C27 H27A 109.5 . . ?
C22 C27 H27B 109.5 . . ?
H27A C27 H27B 109.5 . . ?
C22 C27 H27C 109.5 . . ?
H27A C27 H27C 109.5 . . ?
H27B C27 H27C 109.5 . . ?
C23 C28 H28A 109.5 . . ?
C23 C28 H28B 109.5 . . ?
H28A C28 H28B 109.5 . . ?
C23 C28 H28C 109.5 . . ?
H28A C28 H28C 109.5 . . ?
H28B C28 H28C 109.5 . . ?
C24 C29 H29A 109.5 . . ?
C24 C29 H29B 109.5 . . ?
H29A C29 H29B 109.5 . . ?
C24 C29 H29C 109.5 . . ?
H29A C29 H29C 109.5 . . ?
H29B C29 H29C 109.5 . . ?
C25 C30 H30A 109.5 . . ?
C25 C30 H30B 109.5 . . ?
H30A C30 H30B 109.5 . . ?
C25 C30 H30C 109.5 . . ?
H30A C30 H30C 109.5 . . ?
H30B C30 H30C 109.5 . . ?
C23 Cr3 C22 37.67(11) . . ?
C23 Cr3 C25 63.10(11) . . ?
C22 Cr3 C25 63.00(11) . . ?
C23 Cr3 C24 37.73(11) . . ?
C22 Cr3 C24 63.05(11) . . ?
C25 Cr3 C24 37.81(11) . . ?
C23 Cr3 C21 63.42(11) . . ?
C22 Cr3 C21 37.97(11) . . ?
C25 Cr3 C21 37.75(10) . . ?
C24 Cr3 C21 63.39(11) . . ?
C23 Cr3 P10 147.89(9) . . ?
C22 Cr3 P10 154.44(8) . . ?
C25 Cr3 P10 96.64(8) . . ?
C24 Cr3 P10 111.13(8) . . ?
C21 Cr3 P10 116.49(8) . . ?
C23 Cr3 P6 155.24(9) . . ?
C22 Cr3 P6 117.64(9) . . ?
C25 Cr3 P6 112.21(8) . . ?
C24 Cr3 P6 148.90(9) . . ?
C21 Cr3 P6 97.48(8) . . ?
P10 Cr3 P6 53.33(3) . . ?
C23 Cr3 P9 111.02(8) . . ?
C22 Cr3 P9 147.79(9) . . ?
C25 Cr3 P9 116.49(8) . . ?
C24 Cr3 P9 96.32(8) . . ?
C21 Cr3 P9 154.20(8) . . ?
P10 Cr3 P9 53.61(3) . . ?
P6 Cr3 P9 92.98(3) . . ?
C23 Cr3 P8 96.53(8) . . ?
C22 Cr3 P8 111.58(8) . . ?
C25 Cr3 P8 153.94(9) . . ?
C24 Cr3 P8 116.17(9) . . ?
C21 Cr3 P8 148.61(8) . . ?
P10 Cr3 P8 93.47(3) . . ?
P6 Cr3 P8 93.07(3) . . ?
P9 Cr3 P8 53.18(3) . . ?
C23 Cr3 P7 117.60(9) . . ?
C22 Cr3 P7 98.37(8) . . ?
C25 Cr3 P7 149.66(8) . . ?
C24 Cr3 P7 155.20(9) . . ?
C21 Cr3 P7 112.93(8) . . ?
P10 Cr3 P7 92.65(3) . . ?
P6 Cr3 P7 53.01(3) . . ?
P9 Cr3 P7 92.18(3) . . ?
P8 Cr3 P7 52.92(3) . . ?
P10 P6 P7 108.18(5) . . ?
P10 P6 Cr3 63.27(3) . . ?
P7 P6 Cr3 64.09(3) . . ?
P10 P6 Cr4 63.19(3) . . ?
P7 P6 Cr4 63.26(3) . . ?
Cr3 P6 Cr4 80.72(3) . . ?
P8 P7 P6 108.22(5) . . ?
P8 P7 Cr4 63.91(3) . . ?
P6 P7 Cr4 63.67(3) . . ?
P8 P7 Cr3 63.13(3) . . ?
P6 P7 Cr3 62.89(3) . . ?
Cr4 P7 Cr3 80.39(3) . . ?
P7 P8 P9 107.81(5) . . ?
P7 P8 Cr3 63.95(3) . . ?
P9 P8 Cr3 63.40(3) . . ?
P7 P8 Cr4 63.12(3) . . ?
P9 P8 Cr4 62.57(3) . . ?
Cr3 P8 Cr4 80.40(3) . . ?
P8 P9 P10 108.10(5) . . ?
P8 P9 Cr4 64.20(3) . . ?
P10 P9 Cr4 63.48(3) . . ?
P8 P9 Cr3 63.42(3) . . ?
P10 P9 Cr3 62.95(3) . . ?
Cr4 P9 Cr3 81.10(3) . . ?
P6 P10 P9 107.65(5) . . ?
P6 P10 Cr3 63.40(3) . . ?
P9 P10 Cr3 63.44(3) . . ?
P6 P10 Cr4 63.73(3) . . ?
P9 P10 Cr4 62.76(3) . . ?
Cr3 P10 Cr4 81.01(3) . . ?
C31 Cr4 C32 38.10(11) . . ?
C31 Cr4 C33 63.18(11) . . ?
C32 Cr4 C33 37.72(10) . . ?
C31 Cr4 C34 63.13(11) . . ?
C32 Cr4 C34 63.24(10) . . ?
C33 Cr4 C34 37.69(10) . . ?
C31 Cr4 C35 37.81(11) . . ?
C32 Cr4 C35 63.47(11) . . ?
C33 Cr4 C35 63.11(11) . . ?
C34 Cr4 C35 37.71(11) . . ?
C31 Cr4 P9 141.42(9) . . ?
C32 Cr4 P9 160.35(8) . . ?
C33 Cr4 P9 123.15(8) . . ?
C34 Cr4 P9 98.32(8) . . ?
C35 Cr4 P9 106.75(8) . . ?
C31 Cr4 P10 105.99(8) . . ?
C32 Cr4 P10 140.96(8) . . ?
C33 Cr4 P10 159.77(8) . . ?
C34 Cr4 P10 122.83(8) . . ?
C35 Cr4 P10 97.60(8) . . ?
P9 Cr4 P10 53.76(3) . . ?
C31 Cr4 P7 122.74(8) . . ?
C32 Cr4 P7 97.94(8) . . ?
C33 Cr4 P7 107.27(8) . . ?
C34 Cr4 P7 142.05(9) . . ?
C35 Cr4 P7 160.06(9) . . ?
P9 Cr4 P7 93.14(3) . . ?
P10 Cr4 P7 92.97(3) . . ?
C31 Cr4 P6 97.71(8) . . ?
C32 Cr4 P6 106.54(8) . . ?
C33 Cr4 P6 141.46(8) . . ?
C34 Cr4 P6 159.67(9) . . ?
C35 Cr4 P6 122.58(8) . . ?
P9 Cr4 P6 93.09(3) . . ?
P10 Cr4 P6 53.08(3) . . ?
P7 Cr4 P6 53.06(3) . . ?
C31 Cr4 P8 161.01(8) . . ?
C32 Cr4 P8 123.33(8) . . ?
C33 Cr4 P8 99.22(8) . . ?
C34 Cr4 P8 107.98(9) . . ?
C35 Cr4 P8 142.47(9) . . ?
P9 Cr4 P8 53.23(3) . . ?
P10 Cr4 P8 92.93(3) . . ?
P7 Cr4 P8 52.97(3) . . ?
P6 Cr4 P8 92.33(3) . . ?
C35 C31 C32 108.4(2) . . ?
C35 C31 C36 125.7(3) . . ?
C32 C31 C36 125.8(3) . . ?
C35 C31 Cr4 71.82(17) . . ?
C32 C31 Cr4 71.27(17) . . ?
C36 C31 Cr4 124.8(2) . . ?
C33 C32 C31 107.4(2) . . ?
C33 C32 C37 126.1(3) . . ?
C31 C32 C37 126.5(3) . . ?
C33 C32 Cr4 71.29(17) . . ?
C31 C32 Cr4 70.62(16) . . ?
C37 C32 Cr4 125.0(2) . . ?
C32 C33 C34 108.4(3) . . ?
C32 C33 C38 127.0(3) . . ?
C34 C33 C38 124.5(3) . . ?
C32 C33 Cr4 70.99(16) . . ?
C34 C33 Cr4 71.24(16) . . ?
C38 C33 Cr4 125.5(2) . . ?
C33 C34 C35 108.2(2) . . ?
C33 C34 C39 125.5(3) . . ?
C35 C34 C39 126.1(3) . . ?
C33 C34 Cr4 71.07(16) . . ?
C35 C34 Cr4 71.31(16) . . ?
C39 C34 Cr4 126.9(2) . . ?
C31 C35 C34 107.6(2) . . ?
C31 C35 C40 126.6(3) . . ?
C34 C35 C40 125.8(3) . . ?
C31 C35 Cr4 70.37(16) . . ?
C34 C35 Cr4 70.98(16) . . ?
C40 C35 Cr4 126.4(2) . . ?
C31 C36 H36A 109.5 . . ?
C31 C36 H36B 109.5 . . ?
H36A C36 H36B 109.5 . . ?
C31 C36 H36C 109.5 . . ?
H36A C36 H36C 109.5 . . ?
H36B C36 H36C 109.5 . . ?
C32 C37 H37A 109.5 . . ?
C32 C37 H37B 109.5 . . ?
H37A C37 H37B 109.5 . . ?
C32 C37 H37C 109.5 . . ?
H37A C37 H37C 109.5 . . ?
H37B C37 H37C 109.5 . . ?
C33 C38 H38A 109.5 . . ?
C33 C38 H38B 109.5 . . ?
H38A C38 H38B 109.5 . . ?
C33 C38 H38C 109.5 . . ?
H38A C38 H38C 109.5 . . ?
H38B C38 H38C 109.5 . . ?
C34 C39 H39A 109.5 . . ?
C34 C39 H39B 109.5 . . ?
H39A C39 H39B 109.5 . . ?
C34 C39 H39C 109.5 . . ?
H39A C39 H39C 109.5 . . ?
H39B C39 H39C 109.5 . . ?
C35 C40 H40A 109.5 . . ?
C35 C40 H40B 109.5 . . ?
H40A C40 H40B 109.5 . . ?
C35 C40 H40C 109.5 . . ?
H40A C40 H40C 109.5 . . ?
H40B C40 H40C 109.5 . . ?

loop_
_geom_bond_atom_site_label_1
_geom_bond_atom_site_label_2
_geom_bond_distance
_geom_bond_site_symmetry_2
_geom_bond_publ_flag
Sb1 F6 1.868(2) . ?
Sb1 F2 1.870(2) . ?
Sb1 F4 1.872(2) . ?
Sb1 F5 1.876(2) . ?
Sb1 F3 1.876(2) . ?
Sb1 F1 1.876(2) . ?
Sb2 F7 1.844(3) . ?
Sb2 F8 1.861(2) . ?
Sb2 F12 1.862(2) . ?
Sb2 F11 1.863(2) . ?
Sb2 F9 1.871(2) . ?
Sb2 F10 1.876(2) . ?
C1 C2 1.432(4) . ?
C1 C5 1.436(4) . ?
C1 C6 1.477(4) . ?
C1 Cr1 2.215(3) . ?
C2 C3 1.422(4) . ?
C2 C7 1.497(4) . ?
C2 Cr1 2.200(3) . ?
C3 C4 1.435(4) . ?
C3 C8 1.500(4) . ?
C3 Cr1 2.199(3) . ?
C4 C5 1.425(4) . ?
C4 C9 1.499(4) . ?
C4 Cr1 2.209(3) . ?
C5 C10 1.499(4) . ?
C5 Cr1 2.218(3) . ?
C6 H6A 0.9800 . ?
C6 H6B 0.9800 . ?
C6 H6C 0.9800 . ?
C7 H7A 0.9800 . ?
C7 H7B 0.9800 . ?
C7 H7C 0.9800 . ?
C8 H8A 0.9800 . ?
C8 H8B 0.9800 . ?
C8 H8C 0.9800 . ?
C9 H9A 0.9800 . ?
C9 H9B 0.9800 . ?
C9 H9C 0.9800 . ?
C10 H10A 0.9800 . ?
C10 H10B 0.9800 . ?
C10 H10C 0.9800 . ?
Cr1 P5 2.3864(10) . ?
Cr1 P4 2.3967(11) . ?
Cr1 P3 2.3971(10) . ?
Cr1 P2 2.3993(11) . ?
Cr1 P1 2.3996(10) . ?
P1 P2 2.200(2) . ?
P1 P5 2.201(2) . ?
P1 Cr2 2.3982(11) . ?
P2 P3 2.182(2) . ?
P2 Cr2 2.4039(11) . ?
P3 P4 2.1977(19) . ?
P3 Cr2 2.3925(10) . ?
P4 P5 2.197(2) . ?
P4 Cr2 2.4039(10) . ?
P5 Cr2 2.3913(10) . ?
Cr2 C15 2.211(3) . ?
Cr2 C13 2.214(3) . ?
Cr2 C11 2.214(3) . ?
Cr2 C12 2.216(3) . ?
Cr2 C14 2.216(3) . ?
C11 C12 1.427(4) . ?
C11 C15 1.432(4) . ?
C11 C16 1.486(4) . ?
C12 C13 1.427(4) . ?
C12 C17 1.498(4) . ?
C13 C14 1.427(4) . ?
C13 C18 1.505(4) . ?
C14 C15 1.436(4) . ?
C14 C19 1.492(4) . ?
C15 C20 1.496(4) . ?
C16 H16A 0.9800 . ?
C16 H16B 0.9800 . ?
C16 H16C 0.9800 . ?
C17 H17A 0.9800 . ?
C17 H17B 0.9800 . ?
C17 H17C 0.9800 . ?
C18 H18A 0.9800 . ?
C18 H18B 0.9800 . ?
C18 H18C 0.9800 . ?
C19 H19A 0.9800 . ?
C19 H19B 0.9800 . ?
C19 H19C 0.9800 . ?
C20 H20A 0.9800 . ?
C20 H20B 0.9800 . ?
C20 H20C 0.9800 . ?
C21 C25 1.429(4) . ?
C21 C22 1.437(4) . ?
C21 C26 1.494(4) . ?
C21 Cr3 2.214(3) . ?
C22 C23 1.420(4) . ?
C22 C27 1.502(4) . ?
C22 Cr3 2.203(3) . ?
C23 C24 1.424(4) . ?
C23 C28 1.504(4) . ?
C23 Cr3 2.195(3) . ?
C24 C25 1.430(4) . ?
C24 C29 1.502(4) . ?
C24 Cr3 2.209(3) . ?
C25 C30 1.508(4) . ?
C25 Cr3 2.204(3) . ?
C26 H26A 0.9800 . ?
C26 H26B 0.9800 . ?
C26 H26C 0.9800 . ?
C27 H27A 0.9800 . ?
C27 H27B 0.9800 . ?
C27 H27C 0.9800 . ?
C28 H28A 0.9800 . ?
C28 H28B 0.9800 . ?
C28 H28C 0.9800 . ?
C29 H29A 0.9800 . ?
C29 H29B 0.9800 . ?
C29 H29C 0.9800 . ?
C30 H30A 0.9800 . ?
C30 H30B 0.9800 . ?
C30 H30C 0.9800 . ?
Cr3 P10 2.4295(9) . ?
Cr3 P6 2.4323(9) . ?
Cr3 P9 2.4402(9) . ?
Cr3 P8 2.4404(9) . ?
Cr3 P7 2.4578(9) . ?
P6 P10 2.1819(13) . ?
P6 P7 2.1826(13) . ?
P6 Cr4 2.4473(9) . ?
P7 P8 2.1826(13) . ?
P7 Cr4 2.4387(9) . ?
P8 P9 2.1846(13) . ?
P8 Cr4 2.4555(9) . ?
P9 P10 2.1959(13) . ?
P9 Cr4 2.4206(9) . ?
P10 Cr4 2.4360(9) . ?
Cr4 C31 2.194(3) . ?
Cr4 C32 2.202(3) . ?
Cr4 C33 2.206(3) . ?
Cr4 C34 2.208(3) . ?
Cr4 C35 2.213(3) . ?
C31 C35 1.428(4) . ?
C31 C32 1.435(4) . ?
C31 C36 1.499(4) . ?
C32 C33 1.425(4) . ?
C32 C37 1.501(4) . ?
C33 C34 1.426(4) . ?
C33 C38 1.505(4) . ?
C34 C35 1.429(4) . ?
C34 C39 1.496(4) . ?
C35 C40 1.500(4) . ?
C36 H36A 0.9800 . ?
C36 H36B 0.9800 . ?
C36 H36C 0.9800 . ?
C37 H37A 0.9800 . ?
C37 H37B 0.9800 . ?
C37 H37C 0.9800 . ?
C38 H38A 0.9800 . ?
C38 H38B 0.9800 . ?
C38 H38C 0.9800 . ?
C39 H39A 0.9800 . ?
C39 H39B 0.9800 . ?
C39 H39C 0.9800 . ?
C40 H40A 0.9800 . ?
C40 H40B 0.9800 . ?
C40 H40C 0.9800 . ?

loop_
_geom_torsion_atom_site_label_1
_geom_torsion_atom_site_label_2
_geom_torsion_atom_site_label_3
_geom_torsion_atom_site_label_4
_geom_torsion
_geom_torsion_site_symmetry_1
_geom_torsion_site_symmetry_2
_geom_torsion_site_symmetry_3
_geom_torsion_site_symmetry_4
_geom_torsion_publ_flag
C5 C1 C2 C3 -0.1(3) . . . . ?
C6 C1 C2 C3 176.5(3) . . . . ?
Cr1 C1 C2 C3 -62.1(2) . . . . ?
C5 C1 C2 C7 -176.7(3) . . . . ?
C6 C1 C2 C7 -0.1(5) . . . . ?
Cr1 C1 C2 C7 121.3(3) . . . . ?
C5 C1 C2 Cr1 62.0(2) . . . . ?
C6 C1 C2 Cr1 -121.5(3) . . . . ?
C1 C2 C3 C4 0.3(3) . . . . ?
C7 C2 C3 C4 176.9(3) . . . . ?
Cr1 C2 C3 C4 -62.1(2) . . . . ?
C1 C2 C3 C8 -177.4(3) . . . . ?
C7 C2 C3 C8 -0.9(5) . . . . ?
Cr1 C2 C3 C8 120.2(3) . . . . ?
C1 C2 C3 Cr1 62.4(2) . . . . ?
C7 C2 C3 Cr1 -121.0(3) . . . . ?
C2 C3 C4 C5 -0.5(3) . . . . ?
C8 C3 C4 C5 177.3(3) . . . . ?
Cr1 C3 C4 C5 -62.4(2) . . . . ?
C2 C3 C4 C9 -177.0(3) . . . . ?
C8 C3 C4 C9 0.8(5) . . . . ?
Cr1 C3 C4 C9 121.0(3) . . . . ?
C2 C3 C4 Cr1 61.9(2) . . . . ?
C8 C3 C4 Cr1 -120.2(3) . . . . ?
C3 C4 C5 C1 0.4(3) . . . . ?
C9 C4 C5 C1 177.0(3) . . . . ?
Cr1 C4 C5 C1 -61.4(2) . . . . ?
C3 C4 C5 C10 -175.2(3) . . . . ?
C9 C4 C5 C10 1.4(5) . . . . ?
Cr1 C4 C5 C10 123.0(3) . . . . ?
C3 C4 C5 Cr1 61.8(2) . . . . ?
C9 C4 C5 Cr1 -121.6(3) . . . . ?
C2 C1 C5 C4 -0.2(3) . . . . ?
C6 C1 C5 C4 -176.8(3) . . . . ?
Cr1 C1 C5 C4 61.3(2) . . . . ?
C2 C1 C5 C10 175.5(3) . . . . ?
C6 C1 C5 C10 -1.1(5) . . . . ?
Cr1 C1 C5 C10 -123.0(3) . . . . ?
C2 C1 C5 Cr1 -61.5(2) . . . . ?
C6 C1 C5 Cr1 121.9(3) . . . . ?
C4 C3 Cr1 C2 117.8(2) . . . . ?
C8 C3 Cr1 C2 -122.4(3) . . . . ?
C2 C3 Cr1 C4 -117.8(2) . . . . ?
C8 C3 Cr1 C4 119.9(3) . . . . ?
C2 C3 Cr1 C1 -37.60(16) . . . . ?
C4 C3 Cr1 C1 80.17(18) . . . . ?
C8 C3 Cr1 C1 -160.0(3) . . . . ?
C2 C3 Cr1 C5 -80.22(18) . . . . ?
C4 C3 Cr1 C5 37.55(17) . . . . ?
C8 C3 Cr1 C5 157.4(3) . . . . ?
C2 C3 Cr1 P5 -151.01(14) . . . . ?
C4 C3 Cr1 P5 -33.2(2) . . . . ?
C8 C3 Cr1 P5 86.6(3) . . . . ?
C2 C3 Cr1 P4 157.88(15) . . . . ?
C4 C3 Cr1 P4 -84.34(17) . . . . ?
C8 C3 Cr1 P4 35.5(3) . . . . ?
C2 C3 Cr1 P3 102.72(16) . . . . ?
C4 C3 Cr1 P3 -139.50(16) . . . . ?
C8 C3 Cr1 P3 -19.6(3) . . . . ?
C2 C3 Cr1 P2 51.69(19) . . . . ?
C4 C3 Cr1 P2 169.47(14) . . . . ?
C8 C3 Cr1 P2 -70.7(3) . . . . ?
C2 C3 Cr1 P1 -26.6(4) . . . . ?
C4 C3 Cr1 P1 91.2(3) . . . . ?
C8 C3 Cr1 P1 -149.0(2) . . . . ?
C1 C2 Cr1 C3 -117.5(2) . . . . ?
C7 C2 Cr1 C3 121.9(3) . . . . ?
C3 C2 Cr1 C4 37.52(16) . . . . ?
C1 C2 Cr1 C4 -79.94(19) . . . . ?
C7 C2 Cr1 C4 159.4(3) . . . . ?
C3 C2 Cr1 C1 117.5(2) . . . . ?
C7 C2 Cr1 C1 -120.6(4) . . . . ?
C3 C2 Cr1 C5 79.78(18) . . . . ?
C1 C2 Cr1 C5 -37.68(17) . . . . ?
C7 C2 Cr1 C5 -158.3(3) . . . . ?
C3 C2 Cr1 P5 88.4(3) . . . . ?
C1 C2 Cr1 P5 -29.1(4) . . . . ?
C7 C2 Cr1 P5 -149.7(2) . . . . ?
C3 C2 Cr1 P4 -32.5(2) . . . . ?
C1 C2 Cr1 P4 -150.00(15) . . . . ?
C7 C2 Cr1 P4 89.4(3) . . . . ?
C3 C2 Cr1 P3 -84.15(16) . . . . ?
C1 C2 Cr1 P3 158.38(16) . . . . ?
C7 C2 Cr1 P3 37.7(3) . . . . ?
C3 C2 Cr1 P2 -138.88(16) . . . . ?
C1 C2 Cr1 P2 103.66(17) . . . . ?
C7 C2 Cr1 P2 -17.0(3) . . . . ?
C3 C2 Cr1 P1 169.70(14) . . . . ?
C1 C2 Cr1 P1 52.2(2) . . . . ?
C7 C2 Cr1 P1 -68.4(3) . . . . ?
C5 C4 Cr1 C3 117.0(2) . . . . ?
C9 C4 Cr1 C3 -121.3(3) . . . . ?
C5 C4 Cr1 C2 79.78(18) . . . . ?
C3 C4 Cr1 C2 -37.27(17) . . . . ?
C9 C4 Cr1 C2 -158.5(3) . . . . ?
C5 C4 Cr1 C1 37.21(17) . . . . ?
C3 C4 Cr1 C1 -79.83(18) . . . . ?
C9 C4 Cr1 C1 158.9(3) . . . . ?
C3 C4 Cr1 C5 -117.0(2) . . . . ?
C9 C4 Cr1 C5 121.7(3) . . . . ?
C5 C4 Cr1 P5 -85.18(17) . . . . ?
C3 C4 Cr1 P5 157.78(16) . . . . ?
C9 C4 Cr1 P5 36.5(3) . . . . ?
C5 C4 Cr1 P4 -140.43(16) . . . . ?
C3 C4 Cr1 P4 102.53(17) . . . . ?
C9 C4 Cr1 P4 -18.7(3) . . . . ?
C5 C4 Cr1 P3 168.11(14) . . . . ?
C3 C4 Cr1 P3 51.07(19) . . . . ?
C9 C4 Cr1 P3 -70.2(3) . . . . ?
C5 C4 Cr1 P2 90.4(3) . . . . ?
C3 C4 Cr1 P2 -26.7(4) . . . . ?
C9 C4 Cr1 P2 -147.9(2) . . . . ?
C5 C4 Cr1 P1 -33.2(2) . . . . ?
C3 C4 Cr1 P1 -150.29(16) . . . . ?
C9 C4 Cr1 P1 88.4(3) . . . . ?
C2 C1 Cr1 C3 37.48(17) . . . . ?
C5 C1 Cr1 C3 -79.72(18) . . . . ?
C6 C1 Cr1 C3 159.4(3) . . . . ?
C5 C1 Cr1 C2 -117.2(3) . . . . ?
C6 C1 Cr1 C2 121.9(3) . . . . ?
C2 C1 Cr1 C4 80.23(19) . . . . ?
C5 C1 Cr1 C4 -36.96(16) . . . . ?
C6 C1 Cr1 C4 -157.9(3) . . . . ?
C2 C1 Cr1 C5 117.2(3) . . . . ?
C6 C1 Cr1 C5 -120.9(3) . . . . ?
C2 C1 Cr1 P5 168.91(15) . . . . ?
C5 C1 Cr1 P5 51.7(2) . . . . ?
C6 C1 Cr1 P5 -69.2(3) . . . . ?
C2 C1 Cr1 P4 87.1(3) . . . . ?
C5 C1 Cr1 P4 -30.1(3) . . . . ?
C6 C1 Cr1 P4 -151.0(2) . . . . ?
C2 C1 Cr1 P3 -32.0(2) . . . . ?
C5 C1 Cr1 P3 -149.20(14) . . . . ?
C6 C1 Cr1 P3 89.9(3) . . . . ?
C2 C1 Cr1 P2 -83.54(18) . . . . ?
C5 C1 Cr1 P2 159.27(16) . . . . ?
C6 C1 Cr1 P2 38.4(3) . . . . ?
C2 C1 Cr1 P1 -138.89(17) . . . . ?
C5 C1 Cr1 P1 103.91(16) . . . . ?
C6 C1 Cr1 P1 -17.0(3) . . . . ?
C4 C5 Cr1 C3 -37.97(17) . . . . ?
C1 C5 Cr1 C3 80.25(19) . . . . ?
C10 C5 Cr1 C3 -160.1(3) . . . . ?
C4 C5 Cr1 C2 -80.50(18) . . . . ?
C1 C5 Cr1 C2 37.72(17) . . . . ?
C10 C5 Cr1 C2 157.4(3) . . . . ?
C1 C5 Cr1 C4 118.2(2) . . . . ?
C10 C5 Cr1 C4 -122.1(3) . . . . ?
C4 C5 Cr1 C1 -118.2(2) . . . . ?
C10 C5 Cr1 C1 119.7(3) . . . . ?
C4 C5 Cr1 P5 102.32(16) . . . . ?
C1 C5 Cr1 P5 -139.46(16) . . . . ?
C10 C5 Cr1 P5 -19.8(3) . . . . ?
C4 C5 Cr1 P4 49.85(19) . . . . ?
C1 C5 Cr1 P4 168.07(14) . . . . ?
C10 C5 Cr1 P4 -72.3(3) . . . . ?
C4 C5 Cr1 P3 -29.5(4) . . . . ?
C1 C5 Cr1 P3 88.7(3) . . . . ?
C10 C5 Cr1 P3 -151.6(2) . . . . ?
C4 C5 Cr1 P2 -149.35(15) . . . . ?
C1 C5 Cr1 P2 -31.1(2) . . . . ?
C10 C5 Cr1 P2 88.5(3) . . . . ?
C4 C5 Cr1 P1 157.91(15) . . . . ?
C1 C5 Cr1 P1 -83.87(17) . . . . ?
C10 C5 Cr1 P1 35.8(3) . . . . ?
C3 Cr1 P1 P2 91.6(3) . . . . ?
C2 Cr1 P1 P2 72.19(10) . . . . ?
C4 Cr1 P1 P2 159.74(13) . . . . ?
C1 Cr1 P1 P2 101.52(9) . . . . ?
C5 Cr1 P1 P2 139.52(9) . . . . ?
P5 Cr1 P1 P2 -130.95(6) . . . . ?
P4 Cr1 P1 P2 -92.77(5) . . . . ?
P3 Cr1 P1 P2 -37.91(5) . . . . ?
C3 Cr1 P1 P5 -137.4(3) . . . . ?
C2 Cr1 P1 P5 -156.86(10) . . . . ?
C4 Cr1 P1 P5 -69.31(13) . . . . ?
C1 Cr1 P1 P5 -127.53(9) . . . . ?
C5 Cr1 P1 P5 -89.54(9) . . . . ?
P4 Cr1 P1 P5 38.18(5) . . . . ?
P3 Cr1 P1 P5 93.04(5) . . . . ?
P2 Cr1 P1 P5 130.95(6) . . . . ?
C3 Cr1 P1 Cr2 157.3(3) . . . . ?
C2 Cr1 P1 Cr2 137.89(9) . . . . ?
C4 Cr1 P1 Cr2 -134.57(12) . . . . ?
C1 Cr1 P1 Cr2 167.22(8) . . . . ?
C5 Cr1 P1 Cr2 -154.79(9) . . . . ?
P5 Cr1 P1 Cr2 -65.25(4) . . . . ?
P4 Cr1 P1 Cr2 -27.08(5) . . . . ?
P3 Cr1 P1 Cr2 27.78(5) . . . . ?
P2 Cr1 P1 Cr2 65.69(4) . . . . ?
P5 P1 P2 P3 0.42(7) . . . . ?
Cr2 P1 P2 P3 -44.55(4) . . . . ?
Cr1 P1 P2 P3 44.99(4) . . . . ?
P5 P1 P2 Cr1 -44.57(4) . . . . ?
Cr2 P1 P2 Cr1 -89.54(4) . . . . ?
P5 P1 P2 Cr2 44.97(4) . . . . ?
Cr1 P1 P2 Cr2 89.54(4) . . . . ?
C3 Cr1 P2 P3 72.30(11) . . . . ?
C2 Cr1 P2 P3 101.24(9) . . . . ?
C4 Cr1 P2 P3 91.7(3) . . . . ?
C1 Cr1 P2 P3 139.15(9) . . . . ?
C5 Cr1 P2 P3 158.21(12) . . . . ?
P5 Cr1 P2 P3 -92.64(5) . . . . ?
P4 Cr1 P2 P3 -37.65(5) . . . . ?
P1 Cr1 P2 P3 -130.97(6) . . . . ?
C3 Cr1 P2 P1 -156.73(11) . . . . ?
C2 Cr1 P2 P1 -127.79(9) . . . . ?
C4 Cr1 P2 P1 -137.3(3) . . . . ?
C1 Cr1 P2 P1 -89.88(9) . . . . ?
C5 Cr1 P2 P1 -70.82(13) . . . . ?
P5 Cr1 P2 P1 38.33(5) . . . . ?
P4 Cr1 P2 P1 93.32(5) . . . . ?
P3 Cr1 P2 P1 130.97(6) . . . . ?
C3 Cr1 P2 Cr2 137.83(10) . . . . ?
C2 Cr1 P2 Cr2 166.76(9) . . . . ?
C4 Cr1 P2 Cr2 157.2(2) . . . . ?
C1 Cr1 P2 Cr2 -155.32(8) . . . . ?
C5 Cr1 P2 Cr2 -136.26(12) . . . . ?
P5 Cr1 P2 Cr2 -27.11(5) . . . . ?
P4 Cr1 P2 Cr2 27.87(5) . . . . ?
P3 Cr1 P2 Cr2 65.53(4) . . . . ?
P1 Cr1 P2 Cr2 -65.44(4) . . . . ?
P1 P2 P3 P4 -0.52(7) . . . . ?
Cr1 P2 P3 P4 44.38(4) . . . . ?
Cr2 P2 P3 P4 -45.03(4) . . . . ?
P1 P2 P3 Cr2 44.51(4) . . . . ?
Cr1 P2 P3 Cr2 89.41(4) . . . . ?
P1 P2 P3 Cr1 -44.90(4) . . . . ?
Cr2 P2 P3 Cr1 -89.41(4) . . . . ?
C3 Cr1 P3 P2 -127.04(9) . . . . ?
C2 Cr1 P3 P2 -89.22(9) . . . . ?
C4 Cr1 P3 P2 -155.88(10) . . . . ?
C1 Cr1 P3 P2 -69.70(13) . . . . ?
C5 Cr1 P3 P2 -134.6(3) . . . . ?
P5 Cr1 P3 P2 93.20(5) . . . . ?
P4 Cr1 P3 P2 131.76(5) . . . . ?
P1 Cr1 P3 P2 38.16(5) . . . . ?
C3 Cr1 P3 P4 101.20(9) . . . . ?
C2 Cr1 P3 P4 139.02(9) . . . . ?
C4 Cr1 P3 P4 72.36(10) . . . . ?
C1 Cr1 P3 P4 158.54(13) . . . . ?
C5 Cr1 P3 P4 93.6(3) . . . . ?
P5 Cr1 P3 P4 -38.56(5) . . . . ?
P2 Cr1 P3 P4 -131.76(5) . . . . ?
P1 Cr1 P3 P4 -93.60(5) . . . . ?
C3 Cr1 P3 Cr2 166.96(9) . . . . ?
C2 Cr1 P3 Cr2 -155.22(9) . . . . ?
C4 Cr1 P3 Cr2 138.12(9) . . . . ?
C1 Cr1 P3 Cr2 -135.70(13) . . . . ?
C5 Cr1 P3 Cr2 159.4(2) . . . . ?
P5 Cr1 P3 Cr2 27.20(5) . . . . ?
P4 Cr1 P3 Cr2 65.76(4) . . . . ?
P2 Cr1 P3 Cr2 -66.00(4) . . . . ?
P1 Cr1 P3 Cr2 -27.84(5) . . . . ?
P2 P3 P4 P5 0.41(7) . . . . ?
Cr2 P3 P4 P5 -44.72(4) . . . . ?
Cr1 P3 P4 P5 44.94(4) . . . . ?
P2 P3 P4 Cr1 -44.53(4) . . . . ?
Cr2 P3 P4 Cr1 -89.67(4) . . . . ?
P2 P3 P4 Cr2 45.14(4) . . . . ?
Cr1 P3 P4 Cr2 89.67(4) . . . . ?
C3 Cr1 P4 P5 140.29(9) . . . . ?
C2 Cr1 P4 P5 160.04(12) . . . . ?
C4 Cr1 P4 P5 102.20(8) . . . . ?
C1 Cr1 P4 P5 96.0(2) . . . . ?
C5 Cr1 P4 P5 74.21(10) . . . . ?
P3 Cr1 P4 P5 -130.50(5) . . . . ?
P2 Cr1 P4 P5 -93.10(5) . . . . ?
P1 Cr1 P4 P5 -38.23(5) . . . . ?
C3 Cr1 P4 P3 -89.21(9) . . . . ?
C2 Cr1 P4 P3 -69.46(12) . . . . ?
C4 Cr1 P4 P3 -127.30(8) . . . . ?
C1 Cr1 P4 P3 -133.5(2) . . . . ?
C5 Cr1 P4 P3 -155.29(10) . . . . ?
P5 Cr1 P4 P3 130.50(5) . . . . ?
P2 Cr1 P4 P3 37.40(5) . . . . ?
P1 Cr1 P4 P3 92.28(5) . . . . ?
C3 Cr1 P4 Cr2 -154.47(8) . . . . ?
C2 Cr1 P4 Cr2 -134.72(11) . . . . ?
C4 Cr1 P4 Cr2 167.44(8) . . . . ?
C1 Cr1 P4 Cr2 161.3(2) . . . . ?
C5 Cr1 P4 Cr2 139.45(9) . . . . ?
P5 Cr1 P4 Cr2 65.24(4) . . . . ?
P3 Cr1 P4 Cr2 -65.26(4) . . . . ?
P2 Cr1 P4 Cr2 -27.86(5) . . . . ?
P1 Cr1 P4 Cr2 27.01(5) . . . . ?
P3 P4 P5 P1 -0.15(7) . . . . ?
Cr1 P4 P5 P1 44.95(4) . . . . ?
Cr2 P4 P5 P1 -44.89(4) . . . . ?
P3 P4 P5 Cr1 -45.10(4) . . . . ?
Cr2 P4 P5 Cr1 -89.84(4) . . . . ?
P3 P4 P5 Cr2 44.74(4) . . . . ?
Cr1 P4 P5 Cr2 89.84(4) . . . . ?
P2 P1 P5 P4 -0.16(7) . . . . ?
Cr2 P1 P5 P4 45.01(4) . . . . ?
Cr1 P1 P5 P4 -44.94(4) . . . . ?
P2 P1 P5 Cr1 44.77(4) . . . . ?
Cr2 P1 P5 Cr1 89.94(4) . . . . ?
P2 P1 P5 Cr2 -45.17(4) . . . . ?
Cr1 P1 P5 Cr2 -89.94(4) . . . . ?
C3 Cr1 P5 P4 -68.27(13) . . . . ?
C2 Cr1 P5 P4 -134.2(3) . . . . ?
C4 Cr1 P5 P4 -88.61(9) . . . . ?
C1 Cr1 P5 P4 -155.54(11) . . . . ?
C5 Cr1 P5 P4 -126.46(9) . . . . ?
P3 Cr1 P5 P4 38.50(5) . . . . ?
P2 Cr1 P5 P4 92.90(5) . . . . ?
P1 Cr1 P5 P4 131.12(5) . . . . ?
C3 Cr1 P5 P1 160.61(13) . . . . ?
C2 Cr1 P5 P1 94.7(3) . . . . ?
C4 Cr1 P5 P1 140.27(9) . . . . ?
C1 Cr1 P5 P1 73.34(11) . . . . ?
C5 Cr1 P5 P1 102.42(9) . . . . ?
P4 Cr1 P5 P1 -131.12(5) . . . . ?
P3 Cr1 P5 P1 -92.62(5) . . . . ?
P2 Cr1 P5 P1 -38.22(5) . . . . ?
C3 Cr1 P5 Cr2 -133.96(12) . . . . ?
C2 Cr1 P5 Cr2 160.1(3) . . . . ?
C4 Cr1 P5 Cr2 -154.30(9) . . . . ?
C1 Cr1 P5 Cr2 138.77(10) . . . . ?
C5 Cr1 P5 Cr2 167.85(9) . . . . ?
P4 Cr1 P5 Cr2 -65.69(4) . . . . ?
P3 Cr1 P5 Cr2 -27.19(5) . . . . ?
P2 Cr1 P5 Cr2 27.21(5) . . . . ?
P1 Cr1 P5 Cr2 65.43(4) . . . . ?
P4 P5 Cr2 C15 122.64(9) . . . . ?
P1 P5 Cr2 C15 -106.25(9) . . . . ?
Cr1 P5 Cr2 C15 -171.82(9) . . . . ?
P4 P5 Cr2 C13 69.93(14) . . . . ?
P1 P5 Cr2 C13 -158.96(14) . . . . ?
Cr1 P5 Cr2 C13 135.47(13) . . . . ?
P4 P5 Cr2 C11 153.25(10) . . . . ?
P1 P5 Cr2 C11 -75.64(10) . . . . ?
Cr1 P5 Cr2 C11 -141.20(9) . . . . ?
P4 P5 Cr2 C12 143.0(2) . . . . ?
P1 P5 Cr2 C12 -85.9(2) . . . . ?
Cr1 P5 Cr2 C12 -151.5(2) . . . . ?
P4 P5 Cr2 C14 85.51(9) . . . . ?
P1 P5 Cr2 C14 -143.38(9) . . . . ?
Cr1 P5 Cr2 C14 151.05(9) . . . . ?
P4 P5 Cr2 P3 -38.30(5) . . . . ?
P1 P5 Cr2 P3 92.81(5) . . . . ?
Cr1 P5 Cr2 P3 27.24(5) . . . . ?
P4 P5 Cr2 P1 -131.11(5) . . . . ?
Cr1 P5 Cr2 P1 -65.57(4) . . . . ?
P4 P5 Cr2 P2 -92.69(5) . . . . ?
P1 P5 Cr2 P2 38.42(5) . . . . ?
Cr1 P5 Cr2 P2 -27.14(5) . . . . ?
P1 P5 Cr2 P4 131.11(5) . . . . ?
Cr1 P5 Cr2 P4 65.54(4) . . . . ?
P2 P3 Cr2 C15 146.8(2) . . . . ?
P4 P3 Cr2 C15 -82.0(2) . . . . ?
Cr1 P3 Cr2 C15 -147.4(2) . . . . ?
P2 P3 Cr2 C13 123.56(9) . . . . ?
P4 P3 Cr2 C13 -105.25(9) . . . . ?
Cr1 P3 Cr2 C13 -170.69(9) . . . . ?
P2 P3 Cr2 C11 70.51(14) . . . . ?
P4 P3 Cr2 C11 -158.30(14) . . . . ?
Cr1 P3 Cr2 C11 136.27(13) . . . . ?
P2 P3 Cr2 C12 86.59(9) . . . . ?
P4 P3 Cr2 C12 -142.22(9) . . . . ?
Cr1 P3 Cr2 C12 152.35(9) . . . . ?
P2 P3 Cr2 C14 154.77(10) . . . . ?
P4 P3 Cr2 C14 -74.04(10) . . . . ?
Cr1 P3 Cr2 C14 -139.48(9) . . . . ?
P2 P3 Cr2 P5 -92.90(5) . . . . ?
P4 P3 Cr2 P5 38.29(5) . . . . ?
Cr1 P3 Cr2 P5 -27.14(5) . . . . ?
P2 P3 Cr2 P1 -37.89(5) . . . . ?
P4 P3 Cr2 P1 93.29(5) . . . . ?
Cr1 P3 Cr2 P1 27.86(5) . . . . ?
P4 P3 Cr2 P2 131.19(5) . . . . ?
Cr1 P3 Cr2 P2 65.76(4) . . . . ?
P2 P3 Cr2 P4 -131.19(5) . . . . ?
Cr1 P3 Cr2 P4 -65.43(4) . . . . ?
P2 P1 Cr2 C15 -144.20(8) . . . . ?
P5 P1 Cr2 C15 85.22(8) . . . . ?
Cr1 P1 Cr2 C15 150.29(8) . . . . ?
P2 P1 Cr2 C13 -85.6(2) . . . . ?
P5 P1 Cr2 C13 143.8(2) . . . . ?
Cr1 P1 Cr2 C13 -151.1(2) . . . . ?
P2 P1 Cr2 C11 -106.93(8) . . . . ?
P5 P1 Cr2 C11 122.49(8) . . . . ?
Cr1 P1 Cr2 C11 -172.45(8) . . . . ?
P2 P1 Cr2 C12 -76.14(10) . . . . ?
P5 P1 Cr2 C12 153.28(10) . . . . ?
Cr1 P1 Cr2 C12 -141.65(9) . . . . ?
P2 P1 Cr2 C14 -160.30(14) . . . . ?
P5 P1 Cr2 C14 69.12(14) . . . . ?
Cr1 P1 Cr2 C14 134.19(13) . . . . ?
P2 P1 Cr2 P5 130.58(5) . . . . ?
Cr1 P1 Cr2 P5 65.07(4) . . . . ?
P2 P1 Cr2 P3 37.66(5) . . . . ?
P5 P1 Cr2 P3 -92.92(5) . . . . ?
Cr1 P1 Cr2 P3 -27.85(5) . . . . ?
P5 P1 Cr2 P2 -130.58(5) . . . . ?
Cr1 P1 Cr2 P2 -65.51(4) . . . . ?
P2 P1 Cr2 P4 92.49(5) . . . . ?
P5 P1 Cr2 P4 -38.09(5) . . . . ?
Cr1 P1 Cr2 P4 26.98(5) . . . . ?
P3 P2 Cr2 C15 -160.02(13) . . . . ?
P1 P2 Cr2 C15 68.63(14) . . . . ?
Cr1 P2 Cr2 C15 134.21(13) . . . . ?
P3 P2 Cr2 C13 -74.70(10) . . . . ?
P1 P2 Cr2 C13 153.96(10) . . . . ?
Cr1 P2 Cr2 C13 -140.46(10) . . . . ?
P3 P2 Cr2 C11 -143.14(9) . . . . ?
P1 P2 Cr2 C11 85.51(9) . . . . ?
Cr1 P2 Cr2 C11 151.09(8) . . . . ?
P3 P2 Cr2 C12 -106.02(9) . . . . ?
P1 P2 Cr2 C12 122.63(9) . . . . ?
Cr1 P2 Cr2 C12 -171.79(9) . . . . ?
P3 P2 Cr2 C14 -82.5(2) . . . . ?
P1 P2 Cr2 C14 146.1(2) . . . . ?
Cr1 P2 Cr2 C14 -148.3(2) . . . . ?
P3 P2 Cr2 P5 92.81(5) . . . . ?
P1 P2 Cr2 P5 -38.54(5) . . . . ?
Cr1 P2 Cr2 P5 27.04(5) . . . . ?
P1 P2 Cr2 P3 -131.35(5) . . . . ?
Cr1 P2 Cr2 P3 -65.77(4) . . . . ?
P3 P2 Cr2 P1 131.35(5) . . . . ?
Cr1 P2 Cr2 P1 65.58(4) . . . . ?
P3 P2 Cr2 P4 38.00(5) . . . . ?
P1 P2 Cr2 P4 -93.34(5) . . . . ?
Cr1 P2 Cr2 P4 -27.76(5) . . . . ?
P5 P4 Cr2 C15 -74.61(10) . . . . ?
P3 P4 Cr2 C15 154.62(10) . . . . ?
Cr1 P4 Cr2 C15 -139.83(9) . . . . ?
P5 P4 Cr2 C13 -142.56(9) . . . . ?
P3 P4 Cr2 C13 86.67(9) . . . . ?
Cr1 P4 Cr2 C13 152.23(9) . . . . ?
P5 P4 Cr2 C11 -84.2(2) . . . . ?
P3 P4 Cr2 C11 145.0(2) . . . . ?
Cr1 P4 Cr2 C11 -149.4(2) . . . . ?
P5 P4 Cr2 C12 -157.76(13) . . . . ?
P3 P4 Cr2 C12 71.47(14) . . . . ?
Cr1 P4 Cr2 C12 137.03(13) . . . . ?
P5 P4 Cr2 C14 -105.73(9) . . . . ?
P3 P4 Cr2 C14 123.50(9) . . . . ?
Cr1 P4 Cr2 C14 -170.95(8) . . . . ?
P3 P4 Cr2 P5 -130.77(6) . . . . ?
Cr1 P4 Cr2 P5 -65.22(4) . . . . ?
P5 P4 Cr2 P3 130.77(6) . . . . ?
Cr1 P4 Cr2 P3 65.56(4) . . . . ?
P5 P4 Cr2 P1 38.19(5) . . . . ?
P3 P4 Cr2 P1 -92.58(5) . . . . ?
Cr1 P4 Cr2 P1 -27.02(5) . . . . ?
P5 P4 Cr2 P2 93.01(5) . . . . ?
P3 P4 Cr2 P2 -37.77(5) . . . . ?
Cr1 P4 Cr2 P2 27.79(5) . . . . ?
C15 Cr2 C11 C12 -117.6(3) . . . . ?
C13 Cr2 C11 C12 -37.36(17) . . . . ?
C14 Cr2 C11 C12 -79.77(19) . . . . ?
P5 Cr2 C11 C12 -173.48(15) . . . . ?
P3 Cr2 C11 C12 25.7(2) . . . . ?
P1 Cr2 C11 C12 133.76(17) . . . . ?
P2 Cr2 C11 C12 78.95(17) . . . . ?
P4 Cr2 C11 C12 -104.0(2) . . . . ?
C13 Cr2 C11 C15 80.29(19) . . . . ?
C12 Cr2 C11 C15 117.6(3) . . . . ?
C14 Cr2 C11 C15 37.87(17) . . . . ?
P5 Cr2 C11 C15 -55.83(19) . . . . ?
P3 Cr2 C11 C15 143.35(15) . . . . ?
P1 Cr2 C11 C15 -108.60(17) . . . . ?
P2 Cr2 C11 C15 -163.41(16) . . . . ?
P4 Cr2 C11 C15 13.7(3) . . . . ?
C15 Cr2 C11 C16 122.2(3) . . . . ?
C13 Cr2 C11 C16 -157.5(3) . . . . ?
C12 Cr2 C11 C16 -120.2(3) . . . . ?
C14 Cr2 C11 C16 160.1(3) . . . . ?
P5 Cr2 C11 C16 66.3(3) . . . . ?
P3 Cr2 C11 C16 -94.5(3) . . . . ?
P1 Cr2 C11 C16 13.6(3) . . . . ?
P2 Cr2 C11 C16 -41.2(3) . . . . ?
P4 Cr2 C11 C16 135.9(2) . . . . ?
C15 C11 C12 C13 0.1(3) . . . . ?
C16 C11 C12 C13 -176.4(3) . . . . ?
Cr2 C11 C12 C13 61.9(2) . . . . ?
C15 C11 C12 C17 177.4(3) . . . . ?
C16 C11 C12 C17 1.0(5) . . . . ?
Cr2 C11 C12 C17 -120.7(3) . . . . ?
C15 C11 C12 Cr2 -61.8(2) . . . . ?
C16 C11 C12 Cr2 121.7(3) . . . . ?
C15 Cr2 C12 C13 -80.15(19) . . . . ?
C11 Cr2 C12 C13 -117.6(2) . . . . ?
C14 Cr2 C12 C13 -37.45(17) . . . . ?
P5 Cr2 C12 C13 -103.0(3) . . . . ?
P3 Cr2 C12 C13 78.35(17) . . . . ?
P1 Cr2 C12 C13 -174.16(15) . . . . ?
P2 Cr2 C12 C13 132.98(16) . . . . ?
P4 Cr2 C12 C13 24.4(2) . . . . ?
C15 Cr2 C12 C11 37.49(17) . . . . ?
C13 Cr2 C12 C11 117.6(2) . . . . ?
C14 Cr2 C12 C11 80.19(18) . . . . ?
P5 Cr2 C12 C11 14.7(3) . . . . ?
P3 Cr2 C12 C11 -164.01(15) . . . . ?
P1 Cr2 C12 C11 -56.51(19) . . . . ?
P2 Cr2 C12 C11 -109.38(17) . . . . ?
P4 Cr2 C12 C11 142.02(15) . . . . ?
C15 Cr2 C12 C17 158.6(3) . . . . ?
C13 Cr2 C12 C17 -121.2(4) . . . . ?
C11 Cr2 C12 C17 121.1(4) . . . . ?
C14 Cr2 C12 C17 -158.7(3) . . . . ?
P5 Cr2 C12 C17 135.8(3) . . . . ?
P3 Cr2 C12 C17 -42.9(3) . . . . ?
P1 Cr2 C12 C17 64.6(3) . . . . ?
P2 Cr2 C12 C17 11.7(3) . . . . ?
P4 Cr2 C12 C17 -96.9(3) . . . . ?
C11 C12 C13 C14 0.3(3) . . . . ?
C17 C12 C13 C14 -177.1(3) . . . . ?
Cr2 C12 C13 C14 62.1(2) . . . . ?
C11 C12 C13 C18 175.3(3) . . . . ?
C17 C12 C13 C18 -2.1(5) . . . . ?
Cr2 C12 C13 C18 -122.8(3) . . . . ?
C11 C12 C13 Cr2 -61.9(2) . . . . ?
C17 C12 C13 Cr2 120.7(3) . . . . ?
C15 Cr2 C13 C12 79.96(18) . . . . ?
C11 Cr2 C13 C12 37.37(17) . . . . ?
C14 Cr2 C13 C12 117.5(2) . . . . ?
P5 Cr2 C13 C12 142.53(15) . . . . ?
P3 Cr2 C13 C12 -109.64(16) . . . . ?
P1 Cr2 C13 C12 13.4(3) . . . . ?
P2 Cr2 C13 C12 -57.75(19) . . . . ?
P4 Cr2 C13 C12 -164.61(15) . . . . ?
C15 Cr2 C13 C14 -37.55(17) . . . . ?
C11 Cr2 C13 C14 -80.14(18) . . . . ?
C12 Cr2 C13 C14 -117.5(2) . . . . ?
P5 Cr2 C13 C14 25.0(2) . . . . ?
P3 Cr2 C13 C14 132.85(16) . . . . ?
P1 Cr2 C13 C14 -104.1(3) . . . . ?
P2 Cr2 C13 C14 -175.25(15) . . . . ?
P4 Cr2 C13 C14 77.88(17) . . . . ?
C15 Cr2 C13 C18 -158.0(3) . . . . ?
C11 Cr2 C13 C18 159.4(3) . . . . ?
C12 Cr2 C13 C18 122.0(4) . . . . ?
C14 Cr2 C13 C18 -120.5(4) . . . . ?
P5 Cr2 C13 C18 -95.5(3) . . . . ?
P3 Cr2 C13 C18 12.4(3) . . . . ?
P1 Cr2 C13 C18 135.4(3) . . . . ?
P2 Cr2 C13 C18 64.3(3) . . . . ?
P4 Cr2 C13 C18 -42.6(3) . . . . ?
C12 C13 C14 C15 -0.5(3) . . . . ?
C18 C13 C14 C15 -175.6(3) . . . . ?
Cr2 C13 C14 C15 61.7(2) . . . . ?
C12 C13 C14 C19 176.9(3) . . . . ?
C18 C13 C14 C19 1.7(5) . . . . ?
Cr2 C13 C14 C19 -121.0(3) . . . . ?
C12 C13 C14 Cr2 -62.2(2) . . . . ?
C18 C13 C14 Cr2 122.7(3) . . . . ?
C15 Cr2 C14 C13 117.6(2) . . . . ?
C11 Cr2 C14 C13 79.84(18) . . . . ?
C12 Cr2 C14 C13 37.43(17) . . . . ?
P5 Cr2 C14 C13 -164.12(16) . . . . ?
P3 Cr2 C14 C13 -57.52(19) . . . . ?
P1 Cr2 C14 C13 143.31(16) . . . . ?
P2 Cr2 C14 C13 11.0(3) . . . . ?
P4 Cr2 C14 C13 -109.44(17) . . . . ?
C13 Cr2 C14 C15 -117.6(2) . . . . ?
C11 Cr2 C14 C15 -37.79(16) . . . . ?
C12 Cr2 C14 C15 -80.20(18) . . . . ?
P5 Cr2 C14 C15 78.25(16) . . . . ?
P3 Cr2 C14 C15 -175.15(13) . . . . ?
P1 Cr2 C14 C15 25.7(2) . . . . ?
P2 Cr2 C14 C15 -106.6(2) . . . . ?
P4 Cr2 C14 C15 132.93(15) . . . . ?
C15 Cr2 C14 C19 -120.8(3) . . . . ?
C13 Cr2 C14 C19 121.5(3) . . . . ?
C11 Cr2 C14 C19 -158.6(3) . . . . ?
C12 Cr2 C14 C19 159.0(3) . . . . ?
P5 Cr2 C14 C19 -42.6(3) . . . . ?
P3 Cr2 C14 C19 64.0(3) . . . . ?
P1 Cr2 C14 C19 -95.2(3) . . . . ?
P2 Cr2 C14 C19 132.6(3) . . . . ?
P4 Cr2 C14 C19 12.1(3) . . . . ?
C12 C11 C15 C14 -0.4(3) . . . . ?
C16 C11 C15 C14 176.0(3) . . . . ?
Cr2 C11 C15 C14 -62.3(2) . . . . ?
C12 C11 C15 C20 -177.0(3) . . . . ?
C16 C11 C15 C20 -0.6(5) . . . . ?
Cr2 C11 C15 C20 121.0(3) . . . . ?
C12 C11 C15 Cr2 62.0(2) . . . . ?
C16 C11 C15 Cr2 -121.6(3) . . . . ?
C13 C14 C15 C11 0.5(3) . . . . ?
C19 C14 C15 C11 -176.9(3) . . . . ?
Cr2 C14 C15 C11 62.3(2) . . . . ?
C13 C14 C15 C20 177.2(3) . . . . ?
C19 C14 C15 C20 -0.2(5) . . . . ?
Cr2 C14 C15 C20 -121.0(3) . . . . ?
C13 C14 C15 Cr2 -61.8(2) . . . . ?
C19 C14 C15 Cr2 120.8(3) . . . . ?
C13 Cr2 C15 C11 -79.64(18) . . . . ?
C12 Cr2 C15 C11 -37.30(17) . . . . ?
C14 Cr2 C15 C11 -116.9(2) . . . . ?
P5 Cr2 C15 C11 134.01(17) . . . . ?
P3 Cr2 C15 C11 -105.8(2) . . . . ?
P1 Cr2 C15 C11 79.16(17) . . . . ?
P2 Cr2 C15 C11 26.9(2) . . . . ?
P4 Cr2 C15 C11 -173.89(15) . . . . ?
C13 Cr2 C15 C14 37.29(17) . . . . ?
C11 Cr2 C15 C14 116.9(2) . . . . ?
C12 Cr2 C15 C14 79.63(18) . . . . ?
P5 Cr2 C15 C14 -109.06(16) . . . . ?
P3 Cr2 C15 C14 11.2(3) . . . . ?
P1 Cr2 C15 C14 -163.90(15) . . . . ?
P2 Cr2 C15 C14 143.81(15) . . . . ?
P4 Cr2 C15 C14 -56.95(18) . . . . ?
C13 Cr2 C15 C20 158.4(3) . . . . ?
C11 Cr2 C15 C20 -122.0(3) . . . . ?
C12 Cr2 C15 C20 -159.3(3) . . . . ?
C14 Cr2 C15 C20 121.1(3) . . . . ?
P5 Cr2 C15 C20 12.0(3) . . . . ?
P3 Cr2 C15 C20 132.2(2) . . . . ?
P1 Cr2 C15 C20 -42.8(3) . . . . ?
P2 Cr2 C15 C20 -95.1(3) . . . . ?
P4 Cr2 C15 C20 64.1(3) . . . . ?
C25 C21 C22 C23 0.2(3) . . . . ?
C26 C21 C22 C23 175.1(3) . . . . ?
Cr3 C21 C22 C23 -61.6(2) . . . . ?
C25 C21 C22 C27 -175.9(3) . . . . ?
C26 C21 C22 C27 -1.1(5) . . . . ?
Cr3 C21 C22 C27 122.3(3) . . . . ?
C25 C21 C22 Cr3 61.8(2) . . . . ?
C26 C21 C22 Cr3 -123.4(3) . . . . ?
C21 C22 C23 C24 -0.6(3) . . . . ?
C27 C22 C23 C24 175.6(3) . . . . ?
Cr3 C22 C23 C24 -62.5(2) . . . . ?
C21 C22 C23 C28 -175.8(3) . . . . ?
C27 C22 C23 C28 0.4(5) . . . . ?
Cr3 C22 C23 C28 122.3(3) . . . . ?
C21 C22 C23 Cr3 61.9(2) . . . . ?
C27 C22 C23 Cr3 -121.9(3) . . . . ?
C22 C23 C24 C25 0.7(3) . . . . ?
C28 C23 C24 C25 175.9(3) . . . . ?
Cr3 C23 C24 C25 -61.7(2) . . . . ?
C22 C23 C24 C29 -176.7(3) . . . . ?
C28 C23 C24 C29 -1.6(5) . . . . ?
Cr3 C23 C24 C29 120.9(3) . . . . ?
C22 C23 C24 Cr3 62.4(2) . . . . ?
C28 C23 C24 Cr3 -122.4(3) . . . . ?
C22 C21 C25 C24 0.2(3) . . . . ?
C26 C21 C25 C24 -174.7(3) . . . . ?
Cr3 C21 C25 C24 61.9(2) . . . . ?
C22 C21 C25 C30 176.4(3) . . . . ?
C26 C21 C25 C30 1.5(5) . . . . ?
Cr3 C21 C25 C30 -121.9(3) . . . . ?
C22 C21 C25 Cr3 -61.7(2) . . . . ?
C26 C21 C25 Cr3 123.4(3) . . . . ?
C23 C24 C25 C21 -0.6(3) . . . . ?
C29 C24 C25 C21 176.8(3) . . . . ?
Cr3 C24 C25 C21 -62.1(2) . . . . ?
C23 C24 C25 C30 -176.7(3) . . . . ?
C29 C24 C25 C30 0.7(5) . . . . ?
Cr3 C24 C25 C30 121.8(3) . . . . ?
C23 C24 C25 Cr3 61.5(2) . . . . ?
C29 C24 C25 Cr3 -121.1(3) . . . . ?
C24 C23 Cr3 C22 117.5(3) . . . . ?
C28 C23 Cr3 C22 -120.6(4) . . . . ?
C22 C23 Cr3 C25 -79.88(18) . . . . ?
C24 C23 Cr3 C25 37.63(17) . . . . ?
C28 C23 Cr3 C25 159.5(3) . . . . ?
C22 C23 Cr3 C24 -117.5(3) . . . . ?
C28 C23 Cr3 C24 121.9(4) . . . . ?
C22 C23 Cr3 C21 -37.40(17) . . . . ?
C24 C23 Cr3 C21 80.11(18) . . . . ?
C28 C23 Cr3 C21 -158.0(3) . . . . ?
C22 C23 Cr3 P10 -135.50(17) . . . . ?
C24 C23 Cr3 P10 -18.0(3) . . . . ?
C28 C23 Cr3 P10 103.9(3) . . . . ?
C22 C23 Cr3 P6 5.1(3) . . . . ?
C24 C23 Cr3 P6 122.6(2) . . . . ?
C28 C23 Cr3 P6 -115.6(3) . . . . ?
C22 C23 Cr3 P9 170.19(15) . . . . ?
C24 C23 Cr3 P9 -72.30(17) . . . . ?
C28 C23 Cr3 P9 49.6(3) . . . . ?
C22 C23 Cr3 P8 117.22(16) . . . . ?
C24 C23 Cr3 P8 -125.27(16) . . . . ?
C28 C23 Cr3 P8 -3.4(3) . . . . ?
C22 C23 Cr3 P7 65.89(18) . . . . ?
C24 C23 Cr3 P7 -176.60(15) . . . . ?
C28 C23 Cr3 P7 -54.7(3) . . . . ?
C21 C22 Cr3 C23 -118.0(3) . . . . ?
C27 C22 Cr3 C23 120.3(3) . . . . ?
C23 C22 Cr3 C25 80.15(19) . . . . ?
C21 C22 Cr3 C25 -37.86(17) . . . . ?
C27 C22 Cr3 C25 -159.5(3) . . . . ?
C23 C22 Cr3 C24 37.51(18) . . . . ?
C21 C22 Cr3 C24 -80.50(19) . . . . ?
C27 C22 Cr3 C24 157.9(3) . . . . ?
C23 C22 Cr3 C21 118.0(3) . . . . ?
C27 C22 Cr3 C21 -121.7(3) . . . . ?
C23 C22 Cr3 P10 120.3(2) . . . . ?
C21 C22 Cr3 P10 2.3(3) . . . . ?
C27 C22 Cr3 P10 -119.4(3) . . . . ?
C23 C22 Cr3 P6 -177.60(15) . . . . ?
C21 C22 Cr3 P6 64.39(18) . . . . ?
C27 C22 Cr3 P6 -57.3(3) . . . . ?
C23 C22 Cr3 P9 -17.4(3) . . . . ?
C21 C22 Cr3 P9 -135.36(16) . . . . ?
C27 C22 Cr3 P9 103.0(3) . . . . ?
C23 C22 Cr3 P8 -71.82(18) . . . . ?
C21 C22 Cr3 P8 170.18(15) . . . . ?
C27 C22 Cr3 P8 48.5(3) . . . . ?
C23 C22 Cr3 P7 -125.15(16) . . . . ?
C21 C22 Cr3 P7 116.84(16) . . . . ?
C27 C22 Cr3 P7 -4.8(3) . . . . ?
C21 C25 Cr3 C23 80.55(18) . . . . ?
C24 C25 Cr3 C23 -37.55(17) . . . . ?
C30 C25 Cr3 C23 -159.0(3) . . . . ?
C21 C25 Cr3 C22 38.08(17) . . . . ?
C24 C25 Cr3 C22 -80.02(18) . . . . ?
C30 C25 Cr3 C22 158.5(3) . . . . ?
C21 C25 Cr3 C24 118.1(2) . . . . ?
C30 C25 Cr3 C24 -121.5(3) . . . . ?
C24 C25 Cr3 C21 -118.1(2) . . . . ?
C30 C25 Cr3 C21 120.4(3) . . . . ?
C21 C25 Cr3 P10 -125.67(16) . . . . ?
C24 C25 Cr3 P10 116.24(16) . . . . ?
C30 C25 Cr3 P10 -5.2(3) . . . . ?
C21 C25 Cr3 P6 -72.67(17) . . . . ?
C24 C25 Cr3 P6 169.23(15) . . . . ?
C30 C25 Cr3 P6 47.8(3) . . . . ?
C21 C25 Cr3 P9 -178.12(14) . . . . ?
C24 C25 Cr3 P9 63.78(18) . . . . ?
C30 C25 Cr3 P9 -57.7(3) . . . . ?
C21 C25 Cr3 P8 122.21(19) . . . . ?
C24 C25 Cr3 P8 4.1(3) . . . . ?
C30 C25 Cr3 P8 -117.3(3) . . . . ?
C21 C25 Cr3 P7 -18.7(3) . . . . ?
C24 C25 Cr3 P7 -136.85(17) . . . . ?
C30 C25 Cr3 P7 101.7(3) . . . . ?
C25 C24 Cr3 C23 117.4(2) . . . . ?
C29 C24 Cr3 C23 -120.4(4) . . . . ?
C23 C24 Cr3 C22 -37.45(17) . . . . ?
C25 C24 Cr3 C22 79.90(18) . . . . ?
C29 C24 Cr3 C22 -157.8(3) . . . . ?
C23 C24 Cr3 C25 -117.4(2) . . . . ?
C29 C24 Cr3 C25 122.3(4) . . . . ?
C23 C24 Cr3 C21 -80.19(18) . . . . ?
C25 C24 Cr3 C21 37.16(16) . . . . ?
C29 C24 Cr3 C21 159.4(3) . . . . ?
C23 C24 Cr3 P10 169.86(15) . . . . ?
C25 C24 Cr3 P10 -72.79(17) . . . . ?
C29 C24 Cr3 P10 49.5(3) . . . . ?
C23 C24 Cr3 P6 -136.92(17) . . . . ?
C25 C24 Cr3 P6 -19.6(3) . . . . ?
C29 C24 Cr3 P6 102.7(3) . . . . ?
C23 C24 Cr3 P9 116.53(17) . . . . ?
C25 C24 Cr3 P9 -126.12(16) . . . . ?
C29 C24 Cr3 P9 -3.8(3) . . . . ?
C23 C24 Cr3 P8 64.66(18) . . . . ?
C25 C24 Cr3 P8 -177.99(14) . . . . ?
C29 C24 Cr3 P8 -55.7(3) . . . . ?
C23 C24 Cr3 P7 7.2(3) . . . . ?
C25 C24 Cr3 P7 124.6(2) . . . . ?
C29 C24 Cr3 P7 -113.2(3) . . . . ?
C25 C21 Cr3 C23 -79.61(18) . . . . ?
C22 C21 Cr3 C23 37.11(17) . . . . ?
C26 C21 Cr3 C23 159.6(3) . . . . ?
C25 C21 Cr3 C22 -116.7(3) . . . . ?
C26 C21 Cr3 C22 122.5(3) . . . . ?
C22 C21 Cr3 C25 116.7(3) . . . . ?
C26 C21 Cr3 C25 -120.8(3) . . . . ?
C25 C21 Cr3 C24 -37.22(17) . . . . ?
C22 C21 Cr3 C24 79.51(19) . . . . ?
C26 C21 Cr3 C24 -158.0(3) . . . . ?
C25 C21 Cr3 P10 64.37(18) . . . . ?
C22 C21 Cr3 P10 -178.90(15) . . . . ?
C26 C21 Cr3 P10 -56.4(3) . . . . ?
C25 C21 Cr3 P6 116.96(16) . . . . ?
C22 C21 Cr3 P6 -126.32(16) . . . . ?
C26 C21 Cr3 P6 -3.8(3) . . . . ?
C25 C21 Cr3 P9 3.9(3) . . . . ?
C22 C21 Cr3 P9 120.6(2) . . . . ?
C26 C21 Cr3 P9 -116.9(3) . . . . ?
C25 C21 Cr3 P8 -134.46(17) . . . . ?
C22 C21 Cr3 P8 -17.7(3) . . . . ?
C26 C21 Cr3 P8 104.8(3) . . . . ?
C25 C21 Cr3 P7 169.85(15) . . . . ?
C22 C21 Cr3 P7 -73.43(18) . . . . ?
C26 C21 Cr3 P7 49.1(3) . . . . ?
C23 Cr3 P6 P10 -155.1(2) . . . . ?
C22 Cr3 P6 P10 -151.61(9) . . . . ?
C25 Cr3 P6 P10 -81.47(9) . . . . ?
C24 Cr3 P6 P10 -68.66(16) . . . . ?
C21 Cr3 P6 P10 -117.59(8) . . . . ?
P9 Cr3 P6 P10 38.78(4) . . . . ?
P8 Cr3 P6 P10 92.04(4) . . . . ?
P7 Cr3 P6 P10 129.27(4) . . . . ?
C23 Cr3 P6 P7 75.6(2) . . . . ?
C22 Cr3 P6 P7 79.12(9) . . . . ?
C25 Cr3 P6 P7 149.26(9) . . . . ?
C24 Cr3 P6 P7 162.08(15) . . . . ?
C21 Cr3 P6 P7 113.15(8) . . . . ?
P10 Cr3 P6 P7 -129.27(4) . . . . ?
P9 Cr3 P6 P7 -90.49(4) . . . . ?
P8 Cr3 P6 P7 -37.23(4) . . . . ?
C23 Cr3 P6 Cr4 140.3(2) . . . . ?
C22 Cr3 P6 Cr4 143.82(9) . . . . ?
C25 Cr3 P6 Cr4 -146.04(8) . . . . ?
C24 Cr3 P6 Cr4 -133.23(15) . . . . ?
C21 Cr3 P6 Cr4 177.84(8) . . . . ?
P10 Cr3 P6 Cr4 -64.57(3) . . . . ?
P9 Cr3 P6 Cr4 -25.79(3) . . . . ?
P8 Cr3 P6 Cr4 27.47(3) . . . . ?
P7 Cr3 P6 Cr4 64.70(3) . . . . ?
P10 P6 P7 P8 -1.38(6) . . . . ?
Cr3 P6 P7 P8 45.33(4) . . . . ?
Cr4 P6 P7 P8 -47.20(4) . . . . ?
P10 P6 P7 Cr4 45.82(4) . . . . ?
Cr3 P6 P7 Cr4 92.52(3) . . . . ?
P10 P6 P7 Cr3 -46.70(4) . . . . ?
Cr4 P6 P7 Cr3 -92.52(3) . . . . ?
C23 Cr3 P7 P8 76.46(10) . . . . ?
C22 Cr3 P7 P8 110.78(9) . . . . ?
C25 Cr3 P7 P8 159.70(16) . . . . ?
C24 Cr3 P7 P8 71.5(2) . . . . ?
C21 Cr3 P7 P8 147.37(9) . . . . ?
P10 Cr3 P7 P8 -92.35(4) . . . . ?
P6 Cr3 P7 P8 -130.78(4) . . . . ?
P9 Cr3 P7 P8 -38.69(4) . . . . ?
C23 Cr3 P7 P6 -152.76(10) . . . . ?
C22 Cr3 P7 P6 -118.44(9) . . . . ?
C25 Cr3 P7 P6 -69.51(17) . . . . ?
C24 Cr3 P7 P6 -157.7(2) . . . . ?
C21 Cr3 P7 P6 -81.85(9) . . . . ?
P10 Cr3 P7 P6 38.44(4) . . . . ?
P9 Cr3 P7 P6 92.09(4) . . . . ?
P8 Cr3 P7 P6 130.78(4) . . . . ?
C23 Cr3 P7 Cr4 141.99(9) . . . . ?
C22 Cr3 P7 Cr4 176.31(8) . . . . ?
C25 Cr3 P7 Cr4 -134.76(16) . . . . ?
C24 Cr3 P7 Cr4 137.02(19) . . . . ?
C21 Cr3 P7 Cr4 -147.10(9) . . . . ?
P10 Cr3 P7 Cr4 -26.81(3) . . . . ?
P6 Cr3 P7 Cr4 -65.25(3) . . . . ?
P9 Cr3 P7 Cr4 26.84(3) . . . . ?
P8 Cr3 P7 Cr4 65.53(3) . . . . ?
P6 P7 P8 P9 1.92(6) . . . . ?
Cr4 P7 P8 P9 -45.15(4) . . . . ?
Cr3 P7 P8 P9 47.13(4) . . . . ?
P6 P7 P8 Cr3 -45.20(4) . . . . ?
Cr4 P7 P8 Cr3 -92.27(3) . . . . ?
P6 P7 P8 Cr4 47.07(4) . . . . ?
Cr3 P7 P8 Cr4 92.27(3) . . . . ?
C23 Cr3 P8 P7 -119.87(9) . . . . ?
C22 Cr3 P8 P7 -84.10(9) . . . . ?
C25 Cr3 P8 P7 -156.50(18) . . . . ?
C24 Cr3 P8 P7 -153.69(9) . . . . ?
C21 Cr3 P8 P7 -72.47(16) . . . . ?
P10 Cr3 P8 P7 90.70(4) . . . . ?
P6 Cr3 P8 P7 37.28(4) . . . . ?
P9 Cr3 P8 P7 128.71(5) . . . . ?
C23 Cr3 P8 P9 111.42(9) . . . . ?
C22 Cr3 P8 P9 147.19(9) . . . . ?
C25 Cr3 P8 P9 74.79(18) . . . . ?
C24 Cr3 P8 P9 77.60(9) . . . . ?
C21 Cr3 P8 P9 158.81(16) . . . . ?
P10 Cr3 P8 P9 -38.01(4) . . . . ?
P6 Cr3 P8 P9 -91.43(4) . . . . ?
P7 Cr3 P8 P9 -128.71(5) . . . . ?
C23 Cr3 P8 Cr4 175.46(8) . . . . ?
C22 Cr3 P8 Cr4 -148.78(9) . . . . ?
C25 Cr3 P8 Cr4 138.83(18) . . . . ?
C24 Cr3 P8 Cr4 141.63(9) . . . . ?
C21 Cr3 P8 Cr4 -137.15(16) . . . . ?
P10 Cr3 P8 Cr4 26.02(3) . . . . ?
P6 Cr3 P8 Cr4 -27.40(3) . . . . ?
P9 Cr3 P8 Cr4 64.03(3) . . . . ?
P7 Cr3 P8 Cr4 -64.68(3) . . . . ?
P7 P8 P9 P10 -1.73(6) . . . . ?
Cr3 P8 P9 P10 45.68(4) . . . . ?
Cr4 P8 P9 P10 -47.17(4) . . . . ?
P7 P8 P9 Cr4 45.43(4) . . . . ?
Cr3 P8 P9 Cr4 92.85(3) . . . . ?
P7 P8 P9 Cr3 -47.42(4) . . . . ?
Cr4 P8 P9 Cr3 -92.85(3) . . . . ?
C23 Cr3 P9 P8 -82.22(9) . . . . ?
C22 Cr3 P9 P8 -70.96(16) . . . . ?
C25 Cr3 P9 P8 -151.73(9) . . . . ?
C24 Cr3 P9 P8 -118.13(9) . . . . ?
C21 Cr3 P9 P8 -154.37(19) . . . . ?
P10 Cr3 P9 P8 130.22(5) . . . . ?
P6 Cr3 P9 P8 91.60(4) . . . . ?
P7 Cr3 P9 P8 38.53(4) . . . . ?
C23 Cr3 P9 P10 147.56(9) . . . . ?
C22 Cr3 P9 P10 158.83(15) . . . . ?
C25 Cr3 P9 P10 78.06(9) . . . . ?
C24 Cr3 P9 P10 111.65(9) . . . . ?
C21 Cr3 P9 P10 75.41(19) . . . . ?
P6 Cr3 P9 P10 -38.62(4) . . . . ?
P8 Cr3 P9 P10 -130.22(5) . . . . ?
P7 Cr3 P9 P10 -91.68(4) . . . . ?
C23 Cr3 P9 Cr4 -147.75(9) . . . . ?
C22 Cr3 P9 Cr4 -136.49(15) . . . . ?
C25 Cr3 P9 Cr4 142.74(9) . . . . ?
C24 Cr3 P9 Cr4 176.34(9) . . . . ?
C21 Cr3 P9 Cr4 140.10(19) . . . . ?
P10 Cr3 P9 Cr4 64.69(3) . . . . ?
P6 Cr3 P9 Cr4 26.07(4) . . . . ?
P8 Cr3 P9 Cr4 -65.53(3) . . . . ?
P7 Cr3 P9 Cr4 -27.00(3) . . . . ?
P7 P6 P10 P9 0.30(6) . . . . ?
Cr3 P6 P10 P9 -46.84(4) . . . . ?
Cr4 P6 P10 P9 46.16(4) . . . . ?
P7 P6 P10 Cr3 47.14(4) . . . . ?
Cr4 P6 P10 Cr3 92.99(3) . . . . ?
P7 P6 P10 Cr4 -45.86(4) . . . . ?
Cr3 P6 P10 Cr4 -92.99(3) . . . . ?
P8 P9 P10 P6 0.89(6) . . . . ?
Cr4 P9 P10 P6 -46.67(4) . . . . ?
Cr3 P9 P10 P6 46.81(4) . . . . ?
P8 P9 P10 Cr3 -45.93(4) . . . . ?
Cr4 P9 P10 Cr3 -93.48(3) . . . . ?
P8 P9 P10 Cr4 47.56(4) . . . . ?
Cr3 P9 P10 Cr4 93.48(3) . . . . ?
C23 Cr3 P10 P6 160.64(16) . . . . ?
C22 Cr3 P10 P6 77.5(2) . . . . ?
C25 Cr3 P10 P6 112.82(9) . . . . ?
C24 Cr3 P10 P6 148.94(9) . . . . ?
C21 Cr3 P10 P6 79.06(9) . . . . ?
P9 Cr3 P10 P6 -129.01(4) . . . . ?
P8 Cr3 P10 P6 -91.24(4) . . . . ?
P7 Cr3 P10 P6 -38.25(4) . . . . ?
C23 Cr3 P10 P9 -70.36(16) . . . . ?
C22 Cr3 P10 P9 -153.5(2) . . . . ?
C25 Cr3 P10 P9 -118.17(9) . . . . ?
C24 Cr3 P10 P9 -82.05(9) . . . . ?
C21 Cr3 P10 P9 -151.93(9) . . . . ?
P6 Cr3 P10 P9 129.01(4) . . . . ?
P8 Cr3 P10 P9 37.76(4) . . . . ?
P7 Cr3 P10 P9 90.76(4) . . . . ?
C23 Cr3 P10 Cr4 -134.32(16) . . . . ?
C22 Cr3 P10 Cr4 142.54(19) . . . . ?
C25 Cr3 P10 Cr4 177.86(8) . . . . ?
C24 Cr3 P10 Cr4 -146.01(9) . . . . ?
C21 Cr3 P10 Cr4 144.10(9) . . . . ?
P6 Cr3 P10 Cr4 65.04(3) . . . . ?
P9 Cr3 P10 Cr4 -63.96(3) . . . . ?
P8 Cr3 P10 Cr4 -26.20(3) . . . . ?
P7 Cr3 P10 Cr4 26.80(3) . . . . ?
P8 P9 Cr4 C31 162.96(12) . . . . ?
P10 P9 Cr4 C31 -68.21(13) . . . . ?
Cr3 P9 Cr4 C31 -132.34(12) . . . . ?
P8 P9 Cr4 C32 87.0(3) . . . . ?
P10 P9 Cr4 C32 -144.2(3) . . . . ?
Cr3 P9 Cr4 C32 151.7(2) . . . . ?
P8 P9 Cr4 C33 75.56(10) . . . . ?
P10 P9 Cr4 C33 -155.61(10) . . . . ?
Cr3 P9 Cr4 C33 140.26(9) . . . . ?
P8 P9 Cr4 C34 106.27(9) . . . . ?
P10 P9 Cr4 C34 -124.90(9) . . . . ?
Cr3 P9 Cr4 C34 170.97(9) . . . . ?
P8 P9 Cr4 C35 144.00(9) . . . . ?
P10 P9 Cr4 C35 -87.18(9) . . . . ?
Cr3 P9 Cr4 C35 -151.31(8) . . . . ?
P8 P9 Cr4 P10 -128.83(4) . . . . ?
Cr3 P9 Cr4 P10 -64.13(3) . . . . ?
P8 P9 Cr4 P7 -37.44(4) . . . . ?
P10 P9 Cr4 P7 91.38(4) . . . . ?
Cr3 P9 Cr4 P7 27.25(3) . . . . ?
P8 P9 Cr4 P6 -90.59(4) . . . . ?
P10 P9 Cr4 P6 38.23(4) . . . . ?
Cr3 P9 Cr4 P6 -25.90(3) . . . . ?
P10 P9 Cr4 P8 128.83(4) . . . . ?
Cr3 P9 Cr4 P8 64.70(3) . . . . ?
P6 P10 Cr4 C31 -87.66(9) . . . . ?
P9 P10 Cr4 C31 142.96(9) . . . . ?
Cr3 P10 Cr4 C31 -152.36(8) . . . . ?
P6 P10 Cr4 C32 -68.81(13) . . . . ?
P9 P10 Cr4 C32 161.81(12) . . . . ?
Cr3 P10 Cr4 C32 -133.51(12) . . . . ?
P6 P10 Cr4 C33 -142.2(2) . . . . ?
P9 P10 Cr4 C33 88.4(2) . . . . ?
Cr3 P10 Cr4 C33 153.1(2) . . . . ?
P6 P10 Cr4 C34 -155.66(10) . . . . ?
P9 P10 Cr4 C34 74.96(10) . . . . ?
Cr3 P10 Cr4 C34 139.65(10) . . . . ?
P6 P10 Cr4 C35 -125.40(9) . . . . ?
P9 P10 Cr4 C35 105.23(9) . . . . ?
Cr3 P10 Cr4 C35 169.91(9) . . . . ?
P6 P10 Cr4 P9 129.38(4) . . . . ?
Cr3 P10 Cr4 P9 64.68(3) . . . . ?
P6 P10 Cr4 P7 37.66(4) . . . . ?
P9 P10 Cr4 P7 -91.71(4) . . . . ?
Cr3 P10 Cr4 P7 -27.03(4) . . . . ?
P9 P10 Cr4 P6 -129.38(4) . . . . ?
Cr3 P10 Cr4 P6 -64.69(3) . . . . ?
P6 P10 Cr4 P8 90.71(4) . . . . ?
P9 P10 Cr4 P8 -38.67(4) . . . . ?
Cr3 P10 Cr4 P8 26.01(3) . . . . ?
P8 P7 Cr4 C31 -157.39(9) . . . . ?
P6 P7 Cr4 C31 73.50(10) . . . . ?
Cr3 P7 Cr4 C31 137.92(9) . . . . ?
P8 P7 Cr4 C32 -126.14(8) . . . . ?
P6 P7 Cr4 C32 104.76(8) . . . . ?
Cr3 P7 Cr4 C32 169.17(8) . . . . ?
P8 P7 Cr4 C33 -88.60(9) . . . . ?
P6 P7 Cr4 C33 142.29(9) . . . . ?
Cr3 P7 Cr4 C33 -153.29(8) . . . . ?
P8 P7 Cr4 C34 -70.21(14) . . . . ?
P6 P7 Cr4 C34 160.68(14) . . . . ?
Cr3 P7 Cr4 C34 -134.91(13) . . . . ?
P8 P7 Cr4 C35 -146.5(2) . . . . ?
P6 P7 Cr4 C35 84.4(2) . . . . ?
Cr3 P7 Cr4 C35 148.8(2) . . . . ?
P8 P7 Cr4 P9 37.59(4) . . . . ?
P6 P7 Cr4 P9 -91.51(4) . . . . ?
Cr3 P7 Cr4 P9 -27.10(3) . . . . ?
P8 P7 Cr4 P10 91.44(4) . . . . ?
P6 P7 Cr4 P10 -37.67(4) . . . . ?
Cr3 P7 Cr4 P10 26.75(4) . . . . ?
P8 P7 Cr4 P6 129.11(5) . . . . ?
Cr3 P7 Cr4 P6 64.42(3) . . . . ?
P6 P7 Cr4 P8 -129.11(5) . . . . ?
Cr3 P7 Cr4 P8 -64.69(3) . . . . ?
P10 P6 Cr4 C31 104.24(9) . . . . ?
P7 P6 Cr4 C31 -125.53(9) . . . . ?
Cr3 P6 Cr4 C31 168.89(9) . . . . ?
P10 P6 Cr4 C32 142.22(9) . . . . ?
P7 P6 Cr4 C32 -87.54(9) . . . . ?
Cr3 P6 Cr4 C32 -153.12(9) . . . . ?
P10 P6 Cr4 C33 160.12(13) . . . . ?
P7 P6 Cr4 C33 -69.65(13) . . . . ?
Cr3 P6 Cr4 C33 -135.23(13) . . . . ?
P10 P6 Cr4 C34 85.6(2) . . . . ?
P7 P6 Cr4 C34 -144.1(2) . . . . ?
Cr3 P6 Cr4 C34 150.3(2) . . . . ?
P10 P6 Cr4 C35 73.52(10) . . . . ?
P7 P6 Cr4 C35 -156.25(10) . . . . ?
Cr3 P6 Cr4 C35 138.17(9) . . . . ?
P10 P6 Cr4 P9 -38.64(4) . . . . ?
P7 P6 Cr4 P9 91.60(4) . . . . ?
Cr3 P6 Cr4 P9 26.02(4) . . . . ?
P7 P6 Cr4 P10 130.23(5) . . . . ?
Cr3 P6 Cr4 P10 64.65(3) . . . . ?
P10 P6 Cr4 P7 -130.23(5) . . . . ?
Cr3 P6 Cr4 P7 -65.58(3) . . . . ?
P10 P6 Cr4 P8 -91.92(4) . . . . ?
P7 P6 Cr4 P8 38.31(4) . . . . ?
Cr3 P6 Cr4 P8 -27.27(3) . . . . ?
P7 P8 Cr4 C31 83.7(3) . . . . ?
P9 P8 Cr4 C31 -145.8(3) . . . . ?
Cr3 P8 Cr4 C31 149.2(3) . . . . ?
P7 P8 Cr4 C32 73.21(9) . . . . ?
P9 P8 Cr4 C32 -156.30(9) . . . . ?
Cr3 P8 Cr4 C32 138.77(9) . . . . ?
P7 P8 Cr4 C33 104.73(8) . . . . ?
P9 P8 Cr4 C33 -124.77(8) . . . . ?
Cr3 P8 Cr4 C33 170.30(8) . . . . ?
P7 P8 Cr4 C34 142.52(9) . . . . ?
P9 P8 Cr4 C34 -86.98(9) . . . . ?
Cr3 P8 Cr4 C34 -151.91(8) . . . . ?
P7 P8 Cr4 C35 161.98(13) . . . . ?
P9 P8 Cr4 C35 -67.52(13) . . . . ?
Cr3 P8 Cr4 C35 -132.45(13) . . . . ?
P7 P8 Cr4 P9 -130.49(5) . . . . ?
Cr3 P8 Cr4 P9 -64.93(3) . . . . ?
P7 P8 Cr4 P10 -91.50(4) . . . . ?
P9 P8 Cr4 P10 38.99(4) . . . . ?
Cr3 P8 Cr4 P10 -25.94(3) . . . . ?
P9 P8 Cr4 P7 130.49(5) . . . . ?
Cr3 P8 Cr4 P7 65.57(3) . . . . ?
P7 P8 Cr4 P6 -38.37(4) . . . . ?
P9 P8 Cr4 P6 92.12(4) . . . . ?
Cr3 P8 Cr4 P6 27.20(3) . . . . ?
C32 Cr4 C31 C35 117.6(2) . . . . ?
C33 Cr4 C31 C35 79.91(17) . . . . ?
C34 Cr4 C31 C35 37.47(16) . . . . ?
P9 Cr4 C31 C35 -30.5(2) . . . . ?
P10 Cr4 C31 C35 -81.68(16) . . . . ?
P7 Cr4 C31 C35 173.95(14) . . . . ?
P6 Cr4 C31 C35 -135.40(15) . . . . ?
P8 Cr4 C31 C35 103.3(3) . . . . ?
C33 Cr4 C31 C32 -37.66(16) . . . . ?
C34 Cr4 C31 C32 -80.10(17) . . . . ?
C35 Cr4 C31 C32 -117.6(2) . . . . ?
P9 Cr4 C31 C32 -148.08(14) . . . . ?
P10 Cr4 C31 C32 160.75(14) . . . . ?
P7 Cr4 C31 C32 56.38(17) . . . . ?
P6 Cr4 C31 C32 107.03(15) . . . . ?
P8 Cr4 C31 C32 -14.2(4) . . . . ?
C32 Cr4 C31 C36 -121.1(3) . . . . ?
C33 Cr4 C31 C36 -158.8(3) . . . . ?
C34 Cr4 C31 C36 158.8(3) . . . . ?
C35 Cr4 C31 C36 121.3(3) . . . . ?
P9 Cr4 C31 C36 90.8(3) . . . . ?
P10 Cr4 C31 C36 39.6(3) . . . . ?
P7 Cr4 C31 C36 -64.8(3) . . . . ?
P6 Cr4 C31 C36 -14.1(3) . . . . ?
P8 Cr4 C31 C36 -135.4(3) . . . . ?
C35 C31 C32 C33 -0.4(3) . . . . ?
C36 C31 C32 C33 -177.9(3) . . . . ?
Cr4 C31 C32 C33 62.2(2) . . . . ?
C35 C31 C32 C37 177.6(3) . . . . ?
C36 C31 C32 C37 0.1(5) . . . . ?
Cr4 C31 C32 C37 -119.8(3) . . . . ?
C35 C31 C32 Cr4 -62.6(2) . . . . ?
C36 C31 C32 Cr4 119.9(3) . . . . ?
C31 Cr4 C32 C33 -117.0(2) . . . . ?
C34 Cr4 C32 C33 -37.19(17) . . . . ?
C35 Cr4 C32 C33 -79.58(18) . . . . ?
P9 Cr4 C32 C33 -15.7(4) . . . . ?
P10 Cr4 C32 C33 -147.19(14) . . . . ?
P7 Cr4 C32 C33 108.03(16) . . . . ?
P6 Cr4 C32 C33 161.77(15) . . . . ?
P8 Cr4 C32 C33 57.53(18) . . . . ?
C33 Cr4 C32 C31 117.0(2) . . . . ?
C34 Cr4 C32 C31 79.79(18) . . . . ?
C35 Cr4 C32 C31 37.40(16) . . . . ?
P9 Cr4 C32 C31 101.3(3) . . . . ?
P10 Cr4 C32 C31 -30.2(2) . . . . ?
P7 Cr4 C32 C31 -135.00(15) . . . . ?
P6 Cr4 C32 C31 -81.26(16) . . . . ?
P8 Cr4 C32 C31 174.50(13) . . . . ?
C31 Cr4 C32 C37 121.6(3) . . . . ?
C33 Cr4 C32 C37 -121.4(3) . . . . ?
C34 Cr4 C32 C37 -158.6(3) . . . . ?
C35 Cr4 C32 C37 159.0(3) . . . . ?
P9 Cr4 C32 C37 -137.1(2) . . . . ?
P10 Cr4 C32 C37 91.4(3) . . . . ?
P7 Cr4 C32 C37 -13.4(3) . . . . ?
P6 Cr4 C32 C37 40.3(3) . . . . ?
P8 Cr4 C32 C37 -63.9(3) . . . . ?
C31 C32 C33 C34 0.0(3) . . . . ?
C37 C32 C33 C34 -178.0(3) . . . . ?
Cr4 C32 C33 C34 61.8(2) . . . . ?
C31 C32 C33 C38 177.6(3) . . . . ?
C37 C32 C33 C38 -0.4(5) . . . . ?
Cr4 C32 C33 C38 -120.6(3) . . . . ?
C31 C32 C33 Cr4 -61.8(2) . . . . ?
C37 C32 C33 Cr4 120.2(3) . . . . ?
C31 Cr4 C33 C32 38.04(17) . . . . ?
C34 Cr4 C33 C32 118.0(3) . . . . ?
C35 Cr4 C33 C32 80.63(19) . . . . ?
P9 Cr4 C33 C32 173.77(14) . . . . ?
P10 Cr4 C33 C32 99.4(3) . . . . ?
P7 Cr4 C33 C32 -80.48(17) . . . . ?
P6 Cr4 C33 C32 -28.8(2) . . . . ?
P8 Cr4 C33 C32 -134.43(16) . . . . ?
C31 Cr4 C33 C34 -79.98(19) . . . . ?
C32 Cr4 C33 C34 -118.0(3) . . . . ?
C35 Cr4 C33 C34 -37.39(18) . . . . ?
P9 Cr4 C33 C34 55.75(19) . . . . ?
P10 Cr4 C33 C34 -18.6(3) . . . . ?
P7 Cr4 C33 C34 161.50(16) . . . . ?
P6 Cr4 C33 C34 -146.80(15) . . . . ?
P8 Cr4 C33 C34 107.55(17) . . . . ?
C31 Cr4 C33 C38 160.5(3) . . . . ?
C32 Cr4 C33 C38 122.4(3) . . . . ?
C34 Cr4 C33 C38 -119.5(3) . . . . ?
C35 Cr4 C33 C38 -156.9(3) . . . . ?
P9 Cr4 C33 C38 -63.8(3) . . . . ?
P10 Cr4 C33 C38 -138.2(2) . . . . ?
P7 Cr4 C33 C38 41.9(3) . . . . ?
P6 Cr4 C33 C38 93.6(3) . . . . ?
P8 Cr4 C33 C38 -12.0(3) . . . . ?
C32 C33 C34 C35 0.4(3) . . . . ?
C38 C33 C34 C35 -177.3(3) . . . . ?
Cr4 C33 C34 C35 62.0(2) . . . . ?
C32 C33 C34 C39 176.0(3) . . . . ?
C38 C33 C34 C39 -1.7(5) . . . . ?
Cr4 C33 C34 C39 -122.4(3) . . . . ?
C32 C33 C34 Cr4 -61.6(2) . . . . ?
C38 C33 C34 Cr4 120.7(3) . . . . ?
C31 Cr4 C34 C33 80.13(19) . . . . ?
C32 Cr4 C34 C33 37.22(17) . . . . ?
C35 Cr4 C34 C33 117.7(3) . . . . ?
P9 Cr4 C34 C33 -135.62(16) . . . . ?
P10 Cr4 C34 C33 172.45(14) . . . . ?
P7 Cr4 C34 C33 -29.5(2) . . . . ?
P6 Cr4 C34 C33 100.9(3) . . . . ?
P8 Cr4 C34 C33 -81.68(17) . . . . ?
C31 Cr4 C34 C35 -37.57(17) . . . . ?
C32 Cr4 C34 C35 -80.47(19) . . . . ?
C33 Cr4 C34 C35 -117.7(3) . . . . ?
P9 Cr4 C34 C35 106.68(16) . . . . ?
P10 Cr4 C34 C35 54.75(19) . . . . ?
P7 Cr4 C34 C35 -147.22(15) . . . . ?
P6 Cr4 C34 C35 -16.8(3) . . . . ?
P8 Cr4 C34 C35 160.62(15) . . . . ?
C31 Cr4 C34 C39 -159.2(3) . . . . ?
C32 Cr4 C34 C39 157.9(3) . . . . ?
C33 Cr4 C34 C39 120.7(4) . . . . ?
C35 Cr4 C34 C39 -121.6(3) . . . . ?
P9 Cr4 C34 C39 -14.9(3) . . . . ?
P10 Cr4 C34 C39 -66.9(3) . . . . ?
P7 Cr4 C34 C39 91.2(3) . . . . ?
P6 Cr4 C34 C39 -138.4(2) . . . . ?
P8 Cr4 C34 C39 39.0(3) . . . . ?
C32 C31 C35 C34 0.6(3) . . . . ?
C36 C31 C35 C34 178.2(3) . . . . ?
Cr4 C31 C35 C34 -61.6(2) . . . . ?
C32 C31 C35 C40 -176.5(3) . . . . ?
C36 C31 C35 C40 1.1(5) . . . . ?
Cr4 C31 C35 C40 121.3(3) . . . . ?
C32 C31 C35 Cr4 62.2(2) . . . . ?
C36 C31 C35 Cr4 -120.2(3) . . . . ?
C33 C34 C35 C31 -0.6(3) . . . . ?
C39 C34 C35 C31 -176.2(3) . . . . ?
Cr4 C34 C35 C31 61.2(2) . . . . ?
C33 C34 C35 C40 176.5(3) . . . . ?
C39 C34 C35 C40 0.9(5) . . . . ?
Cr4 C34 C35 C40 -121.7(3) . . . . ?
C33 C34 C35 Cr4 -61.9(2) . . . . ?
C39 C34 C35 Cr4 122.6(3) . . . . ?
C32 Cr4 C35 C31 -37.69(16) . . . . ?
C33 Cr4 C35 C31 -80.12(18) . . . . ?
C34 Cr4 C35 C31 -117.5(2) . . . . ?
P9 Cr4 C35 C31 160.69(15) . . . . ?
P10 Cr4 C35 C31 106.33(16) . . . . ?
P7 Cr4 C35 C31 -15.1(3) . . . . ?
P6 Cr4 C35 C31 55.67(18) . . . . ?
P8 Cr4 C35 C31 -148.68(14) . . . . ?
C31 Cr4 C35 C34 117.5(2) . . . . ?
C32 Cr4 C35 C34 79.80(18) . . . . ?
C33 Cr4 C35 C34 37.37(17) . . . . ?
P9 Cr4 C35 C34 -81.82(17) . . . . ?
P10 Cr4 C35 C34 -136.19(16) . . . . ?
P7 Cr4 C35 C34 102.4(3) . . . . ?
P6 Cr4 C35 C34 173.16(14) . . . . ?
P8 Cr4 C35 C34 -31.2(2) . . . . ?
C31 Cr4 C35 C40 -121.5(3) . . . . ?
C32 Cr4 C35 C40 -159.2(3) . . . . ?
C33 Cr4 C35 C40 158.3(3) . . . . ?
C34 Cr4 C35 C40 121.0(4) . . . . ?
P9 Cr4 C35 C40 39.2(3) . . . . ?
P10 Cr4 C35 C40 -15.2(3) . . . . ?
P7 Cr4 C35 C40 -136.6(3) . . . . ?
P6 Cr4 C35 C40 -65.9(3) . . . . ?
P8 Cr4 C35 C40 89.8(3) . . . . ?
